data_7246760
loop_
_publ_author_name
'R A C Lima, Carlos F'
'Mague, Joel T.'
'Du, Yuchen'
'Pascal, Jr, Robert A'
'Santos, Lu&#xed;s M N B F'

_publ_section_title
;
 How great is the stabilization of crowded polyphenylbiphenyls by London
 dispersion?
;
_journal_issue 19
_journal_name_full 'Physical chemistry chemical physics : PCCP'
_journal_page_first 13359
_journal_page_last 13375
_journal_paper_doi 10.1039/d2cp05085d
_journal_volume 25
_journal_year 2023
_chemical_formula_moiety 'C72 H50'
_chemical_formula_sum 'C72 H50'
_chemical_formula_weight 915.12
_chemical_name_systematic Decaphenylbiphenyl
_space_group_crystal_system triclinic
_space_group_IT_number 2
_space_group_name_Hall '-P 1'
_space_group_name_H-M_alt 'P -1'
_atom_sites_solution_hydrogens geom
_atom_sites_solution_primary dual
_atom_sites_solution_secondary difmap
_audit_creation_method SHELXL-2018/3
_audit_update_record
;
2022-09-15 deposited with the CCDC.	2023-04-26 downloaded from the CCDC.
;
_cell_angle_alpha 93.926(1)
_cell_angle_beta 104.887(1)
_cell_angle_gamma 91.282(1)
_cell_formula_units_Z 4
_cell_length_a 14.9441(5)
_cell_length_b 15.0090(5)
_cell_length_c 24.0523(8)
_cell_measurement_reflns_used 9569
_cell_measurement_temperature 150(2)
_cell_measurement_theta_max 29.122
_cell_measurement_theta_min 2.367
_cell_volume 5197.0(3)
_computing_cell_refinement '<i>SAINT</i> (Bruker, 2020)'
_computing_data_collection '<i>APEX3</i> (Bruker, 2020)'
_computing_data_reduction '<i>SAINT</i> (Bruker, 2020)'
_computing_molecular_graphics '<i>DIAMOND</i> (Brandenburg & Putz, 2012)'
_computing_publication_material '<i>SHELXTL</i> (Bruker, 2020)'
_computing_structure_refinement '<i>SHELXL-2018/1</i> (Sheldrick, 2015<i>b</i>)'
_computing_structure_solution '<i>SHELXT</i> (Sheldrick, 2015<i>a</i>)'
_diffrn_ambient_temperature 150(2)
_diffrn_detector_area_resol_mean 7.3910
_diffrn_measured_fraction_theta_full 0.998
_diffrn_measured_fraction_theta_max 0.997
_diffrn_measurement_device_type 'Bruker D8 QUEST PHOTON 3 diffractometer'
_diffrn_measurement_method '\f and \w scans'
_diffrn_radiation_monochromator graphite
_diffrn_radiation_type MoK\a
_diffrn_radiation_wavelength 0.71073
_diffrn_reflns_av_R_equivalents 0.0517
_diffrn_reflns_av_unetI/netI 0.0537
_diffrn_reflns_Laue_measured_fraction_full 0.998
_diffrn_reflns_Laue_measured_fraction_max 0.997
_diffrn_reflns_limit_h_max 20
_diffrn_reflns_limit_h_min -20
_diffrn_reflns_limit_k_max 20
_diffrn_reflns_limit_k_min -20
_diffrn_reflns_limit_l_max 32
_diffrn_reflns_limit_l_min -33
_diffrn_reflns_number 178108
_diffrn_reflns_point_group_measured_fraction_full 0.998
_diffrn_reflns_point_group_measured_fraction_max 0.997
_diffrn_reflns_theta_full 29.200
_diffrn_reflns_theta_max 29.213
_diffrn_reflns_theta_min 1.562
_diffrn_source 'fine-focus sealed tube'
_exptl_absorpt_coefficient_mu 0.066
_exptl_absorpt_correction_T_max 0.99
_exptl_absorpt_correction_T_min 0.96
_exptl_absorpt_correction_type multi-scan
_exptl_absorpt_process_details '<i>SADABS</i> (Krause <i>et al.</i>, 2015)'
_exptl_crystal_colour colourless
_exptl_crystal_density_diffrn 1.170
_exptl_crystal_density_method 'not measured'
_exptl_crystal_description tablet
_exptl_crystal_F_000 1928
_exptl_crystal_recrystallization_method Sublimation
_exptl_crystal_size_max 0.184
_exptl_crystal_size_mid 0.173
_exptl_crystal_size_min 0.153
_exptl_transmission_factor_max 0.928
_exptl_transmission_factor_min 0.904
_refine_diff_density_max 0.241
_refine_diff_density_min -0.229
_refine_diff_density_rms 0.040
_refine_ls_extinction_method none
_refine_ls_goodness_of_fit_ref 1.031
_refine_ls_hydrogen_treatment constr
_refine_ls_matrix_type full
_refine_ls_number_parameters 1297
_refine_ls_number_reflns 28122
_refine_ls_number_restraints 0
_refine_ls_restrained_S_all 1.031
_refine_ls_R_factor_all 0.1027
_refine_ls_R_factor_gt 0.0510
_refine_ls_shift/su_max 0.000
_refine_ls_shift/su_mean 0.000
_refine_ls_structure_factor_coef Fsqd
_refine_ls_weighting_details 'w=1/[\s^2^(Fo^2^)+(0.0560P)^2^+0.7478P] where P=(Fo^2^+2Fc^2^)/3'
_refine_ls_weighting_scheme calc
_refine_ls_wR_factor_gt 0.1103
_refine_ls_wR_factor_ref 0.1323
_reflns_Friedel_coverage 0.000
_reflns_number_gt 16898
_reflns_number_total 28122
_reflns_threshold_expression 'I > 2\s(I)'
_cod_data_source_file d2cp05085d2.cif
_cod_data_source_block RAP193_0m_a
_cod_depositor_comments 'Adding full bibliography for 7246757--7246760.cif.'
_cod_database_code 7246760
_shelx_shelxl_version_number 2018/3
_shelx_space_group_comment
;
The symmetry employed for this shelxl refinement is uniquely defined
by the following loop, which should always be used as a source of
symmetry information in preference to the above space-group names.
They are only intended as comments.
;
_shelx_estimated_absorpt_t_min 0.988
_shelx_estimated_absorpt_t_max 0.990

loop_
_space_group_symop_operation_xyz
'x, y, z'
'-x, -y, -z'

loop_
_atom_site_label
_atom_site_type_symbol
_atom_site_fract_x
_atom_site_fract_y
_atom_site_fract_z
_atom_site_U_iso_or_equiv
_atom_site_adp_type
_atom_site_occupancy
_atom_site_site_symmetry_order
_atom_site_calc_flag
_atom_site_refinement_flags_posn
_atom_site_refinement_flags_adp
_atom_site_refinement_flags_occupancy
_atom_site_disorder_assembly
_atom_site_disorder_group
C1 C 0.53212(8) 0.24442(8) 0.28860(5) 0.0246(3) Uani 1 1 d . . . . .
C2 C 0.51581(9) 0.33544(8) 0.28000(5) 0.0258(3) Uani 1 1 d . . . . .
C3 C 0.53182(9) 0.37306(8) 0.23136(5) 0.0266(3) Uani 1 1 d . . . . .
C4 C 0.56226(9) 0.31972(8) 0.19020(5) 0.0272(3) Uani 1 1 d . . . . .
C5 C 0.57273(9) 0.22812(8) 0.19661(5) 0.0275(3) Uani 1 1 d . . . . .
C6 C 0.55822(8) 0.18988(8) 0.24571(5) 0.0256(3) Uani 1 1 d . . . . .
C7 C 0.51998(9) 0.21317(8) 0.34468(5) 0.0246(3) Uani 1 1 d . . . . .
C8 C 0.59589(9) 0.21667(8) 0.39409(5) 0.0255(3) Uani 1 1 d . . . . .
C9 C 0.57878(9) 0.21081(8) 0.44895(5) 0.0265(3) Uani 1 1 d . . . . .
C10 C 0.48819(9) 0.19563(8) 0.45372(5) 0.0268(3) Uani 1 1 d . . . . .
C11 C 0.41383(9) 0.18535(8) 0.40414(5) 0.0267(3) Uani 1 1 d . . . . .
C12 C 0.42960(9) 0.19587(8) 0.34976(5) 0.0255(3) Uani 1 1 d . . . . .
C13 C 0.48076(9) 0.39463(8) 0.32235(5) 0.0275(3) Uani 1 1 d . . . . .
C14 C 0.53350(10) 0.41881(9) 0.37826(6) 0.0321(3) Uani 1 1 d . . . . .
H14 H 0.594006 0.397007 0.390851 0.038 Uiso 1 1 calc R U . . .
C15 C 0.49946(11) 0.47407(9) 0.41591(6) 0.0397(3) Uani 1 1 d . . . . .
H15 H 0.536607 0.489689 0.453906 0.048 Uiso 1 1 calc R U . . .
C16 C 0.41185(11) 0.50648(10) 0.39842(7) 0.0451(4) Uani 1 1 d . . . . .
H16 H 0.388125 0.543651 0.424404 0.054 Uiso 1 1 calc R U . . .
C17 C 0.35886(11) 0.48450(10) 0.34283(7) 0.0435(4) Uani 1 1 d . . . . .
H17 H 0.298824 0.507367 0.330320 0.052 Uiso 1 1 calc R U . . .
C18 C 0.39307(10) 0.42912(9) 0.30523(6) 0.0357(3) Uani 1 1 d . . . . .
H18 H 0.355975 0.414463 0.267104 0.043 Uiso 1 1 calc R U . . .
C19 C 0.51912(10) 0.47073(9) 0.22477(6) 0.0316(3) Uani 1 1 d . . . . .
C20 C 0.58282(11) 0.53382(9) 0.25850(7) 0.0414(4) Uani 1 1 d . . . . .
H20 H 0.636698 0.514926 0.284825 0.050 Uiso 1 1 calc R U . . .
C21 C 0.56856(14) 0.62455(11) 0.25414(9) 0.0582(5) Uani 1 1 d . . . . .
H21 H 0.613377 0.667177 0.276927 0.070 Uiso 1 1 calc R U . . .
C22 C 0.49076(16) 0.65283(12) 0.21742(10) 0.0684(6) Uani 1 1 d . . . . .
H22 H 0.480633 0.714908 0.215290 0.082 Uiso 1 1 calc R U . . .
C23 C 0.42713(16) 0.59121(13) 0.18355(10) 0.0726(6) Uani 1 1 d . . . . .
H23 H 0.372929 0.610803 0.157863 0.087 Uiso 1 1 calc R U . . .
C24 C 0.44149(12) 0.50027(11) 0.18658(8) 0.0531(4) Uani 1 1 d . . . . .
H24 H 0.397777 0.458143 0.162307 0.064 Uiso 1 1 calc R U . . .
C25 C 0.59108(10) 0.36143(9) 0.14220(6) 0.0321(3) Uani 1 1 d . . . . .
C26 C 0.68102(12) 0.39177(12) 0.15040(7) 0.0528(4) Uani 1 1 d . . . . .
H26 H 0.723872 0.386806 0.186720 0.063 Uiso 1 1 calc R U . . .
C27 C 0.71106(15) 0.42953(14) 0.10701(8) 0.0681(6) Uani 1 1 d . . . . .
H27 H 0.773731 0.450343 0.113840 0.082 Uiso 1 1 calc R U . . .
C28 C 0.65059(16) 0.43675(12) 0.05455(8) 0.0639(5) Uani 1 1 d . . . . .
H28 H 0.670816 0.462774 0.024737 0.077 Uiso 1 1 calc R U . . .
C29 C 0.56111(16) 0.40647(17) 0.04517(8) 0.0799(7) Uani 1 1 d . . . . .
H29 H 0.518685 0.411310 0.008680 0.096 Uiso 1 1 calc R U . . .
C30 C 0.53158(13) 0.36853(15) 0.08871(8) 0.0687(6) Uani 1 1 d . . . . .
H30 H 0.469061 0.347028 0.081455 0.082 Uiso 1 1 calc R U . . .
C31 C 0.60207(10) 0.17140(9) 0.15129(5) 0.0310(3) Uani 1 1 d . . . . .
C32 C 0.69161(11) 0.14312(10) 0.16065(7) 0.0399(3) Uani 1 1 d . . . . .
H32 H 0.735561 0.160659 0.196125 0.048 Uiso 1 1 calc R U . . .
C33 C 0.71826(13) 0.08939(11) 0.11891(8) 0.0545(5) Uani 1 1 d . . . . .
H33 H 0.779971 0.069956 0.126089 0.065 Uiso 1 1 calc R U . . .
C34 C 0.65559(16) 0.06428(12) 0.06727(7) 0.0648(6) Uani 1 1 d . . . . .
H34 H 0.673596 0.027137 0.038762 0.078 Uiso 1 1 calc R U . . .
C35 C 0.56744(16) 0.09294(14) 0.05715(8) 0.0739(6) Uani 1 1 d . . . . .
H35 H 0.524166 0.076116 0.021278 0.089 Uiso 1 1 calc R U . . .
C36 C 0.54032(13) 0.14629(12) 0.09857(7) 0.0572(5) Uani 1 1 d . . . . .
H36 H 0.478656 0.165948 0.090807 0.069 Uiso 1 1 calc R U . . .
C37 C 0.57130(9) 0.09152(8) 0.24971(5) 0.0282(3) Uani 1 1 d . . . . .
C38 C 0.64389(10) 0.05902(9) 0.29016(6) 0.0357(3) Uani 1 1 d . . . . .
H38 H 0.684908 0.099566 0.317615 0.043 Uiso 1 1 calc R U . . .
C39 C 0.65781(12) -0.03238(10) 0.29128(7) 0.0455(4) Uani 1 1 d . . . . .
H39 H 0.707668 -0.053623 0.319684 0.055 Uiso 1 1 calc R U . . .
C40 C 0.59983(13) -0.09193(10) 0.25154(7) 0.0486(4) Uani 1 1 d . . . . .
H40 H 0.609715 -0.154198 0.252214 0.058 Uiso 1 1 calc R U . . .
C41 C 0.52741(12) -0.06088(10) 0.21079(7) 0.0487(4) Uani 1 1 d . . . . .
H41 H 0.486920 -0.101839 0.183337 0.058 Uiso 1 1 calc R U . . .
C42 C 0.51330(11) 0.02969(9) 0.20963(7) 0.0400(3) Uani 1 1 d . . . . .
H42 H 0.463278 0.050331 0.181062 0.048 Uiso 1 1 calc R U . . .
C43 C 0.69494(9) 0.22525(8) 0.39158(5) 0.0275(3) Uani 1 1 d . . . . .
C44 C 0.72983(9) 0.28961(9) 0.36283(6) 0.0311(3) Uani 1 1 d . . . . .
H44 H 0.689234 0.331398 0.342755 0.037 Uiso 1 1 calc R U . . .
C45 C 0.82273(10) 0.29396(10) 0.36291(7) 0.0402(3) Uani 1 1 d . . . . .
H45 H 0.845098 0.338721 0.343206 0.048 Uiso 1 1 calc R U . . .
C46 C 0.88266(10) 0.23360(11) 0.39144(7) 0.0460(4) Uani 1 1 d . . . . .
H46 H 0.946295 0.236819 0.391620 0.055 Uiso 1 1 calc R U . . .
C47 C 0.84966(10) 0.16840(10) 0.41979(7) 0.0419(4) Uani 1 1 d . . . . .
H47 H 0.890599 0.126375 0.439296 0.050 Uiso 1 1 calc R U . . .
C48 C 0.75721(9) 0.16419(9) 0.41984(6) 0.0327(3) Uani 1 1 d . . . . .
H48 H 0.735372 0.118958 0.439431 0.039 Uiso 1 1 calc R U . . .
C49 C 0.65497(9) 0.23005(9) 0.50309(6) 0.0309(3) Uani 1 1 d . . . . .
C50 C 0.69857(9) 0.31426(10) 0.51496(6) 0.0369(3) Uani 1 1 d . . . . .
H50 H 0.681523 0.358108 0.487904 0.044 Uiso 1 1 calc R U . . .
C51 C 0.76672(10) 0.33548(12) 0.56576(7) 0.0477(4) Uani 1 1 d . . . . .
H51 H 0.795628 0.393626 0.573386 0.057 Uiso 1 1 calc R U . . .
C52 C 0.79252(11) 0.27226(13) 0.60517(7) 0.0530(4) Uani 1 1 d . . . . .
H52 H 0.839065 0.286713 0.640031 0.064 Uiso 1 1 calc R U . . .
C53 C 0.75051(10) 0.18809(13) 0.59376(7) 0.0492(4) Uani 1 1 d . . . . .
H53 H 0.768613 0.144277 0.620731 0.059 Uiso 1 1 calc R U . . .
C54 C 0.68195(10) 0.16674(11) 0.54320(6) 0.0385(3) Uani 1 1 d . . . . .
H54 H 0.653192 0.108518 0.535877 0.046 Uiso 1 1 calc R U . . .
C55 C 0.46893(9) 0.19360(9) 0.51174(5) 0.0296(3) Uani 1 1 d . . . . .
C56 C 0.47223(10) 0.27267(10) 0.54589(6) 0.0368(3) Uani 1 1 d . . . . .
H56 H 0.489470 0.327232 0.532851 0.044 Uiso 1 1 calc R U . . .
C57 C 0.45083(11) 0.27335(11) 0.59861(6) 0.0445(4) Uani 1 1 d . . . . .
H57 H 0.452551 0.328068 0.621259 0.053 Uiso 1 1 calc R U . . .
C58 C 0.42715(10) 0.19461(12) 0.61793(6) 0.0465(4) Uani 1 1 d . . . . .
H58 H 0.412126 0.194967 0.653994 0.056 Uiso 1 1 calc R U . . .
C59 C 0.42495(10) 0.11496(11) 0.58543(7) 0.0436(4) Uani 1 1 d . . . . .
H59 H 0.409778 0.060484 0.599464 0.052 Uiso 1 1 calc R U . . .
C60 C 0.44504(9) 0.11444(10) 0.53193(6) 0.0357(3) Uani 1 1 d . . . . .
H60 H 0.442362 0.059645 0.509210 0.043 Uiso 1 1 calc R U . . .
C61 C 0.31770(9) 0.16633(9) 0.40958(5) 0.0288(3) Uani 1 1 d . . . . .
C62 C 0.27236(10) 0.22959(10) 0.43606(6) 0.0352(3) Uani 1 1 d . . . . .
H62 H 0.302890 0.285571 0.451239 0.042 Uiso 1 1 calc R U . . .
C63 C 0.18296(10) 0.21191(12) 0.44059(7) 0.0446(4) Uani 1 1 d . . . . .
H63 H 0.153033 0.255537 0.459102 0.053 Uiso 1 1 calc R U . . .
C64 C 0.13768(11) 0.13154(12) 0.41840(7) 0.0508(4) Uani 1 1 d . . . . .
H64 H 0.076205 0.119801 0.420980 0.061 Uiso 1 1 calc R U . . .
C65 C 0.18207(11) 0.06803(12) 0.39235(7) 0.0504(4) Uani 1 1 d . . . . .
H65 H 0.151059 0.012253 0.377183 0.061 Uiso 1 1 calc R U . . .
C66 C 0.27158(10) 0.08488(10) 0.38810(6) 0.0389(3) Uani 1 1 d . . . . .
H66 H 0.301606 0.040372 0.370356 0.047 Uiso 1 1 calc R U . . .
C67 C 0.34879(9) 0.18856(9) 0.29758(5) 0.0282(3) Uani 1 1 d . . . . .
C68 C 0.27544(9) 0.24604(10) 0.29093(6) 0.0353(3) Uani 1 1 d . . . . .
H68 H 0.275793 0.292024 0.320171 0.042 Uiso 1 1 calc R U . . .
C69 C 0.20190(10) 0.23649(11) 0.24184(7) 0.0459(4) Uani 1 1 d . . . . .
H69 H 0.152726 0.276619 0.237415 0.055 Uiso 1 1 calc R U . . .
C70 C 0.19966(11) 0.16909(13) 0.19939(7) 0.0522(4) Uani 1 1 d . . . . .
H70 H 0.149638 0.163242 0.165581 0.063 Uiso 1 1 calc R U . . .
C71 C 0.27056(11) 0.11043(12) 0.20647(7) 0.0480(4) Uani 1 1 d . . . . .
H71 H 0.268698 0.063028 0.177872 0.058 Uiso 1 1 calc R U . . .
C72 C 0.34445(10) 0.12024(10) 0.25505(6) 0.0360(3) Uani 1 1 d . . . . .
H72 H 0.393055 0.079480 0.259345 0.043 Uiso 1 1 calc R U . . .
C73 C -0.00373(8) 0.72139(8) 0.22288(5) 0.0250(3) Uani 1 1 d . . . . .
C74 C -0.03047(8) 0.77735(8) 0.26439(5) 0.0245(3) Uani 1 1 d . . . . .
C75 C -0.04922(8) 0.74192(8) 0.31321(5) 0.0246(3) Uani 1 1 d . . . . .
C76 C -0.04370(8) 0.64976(8) 0.31967(5) 0.0253(3) Uani 1 1 d . . . . .
C77 C -0.01601(9) 0.59355(8) 0.27843(5) 0.0256(3) Uani 1 1 d . . . . .
C78 C 0.00538(9) 0.62901(8) 0.23035(5) 0.0256(3) Uani 1 1 d . . . . .
C79 C 0.00685(9) 0.75723(8) 0.16762(5) 0.0252(3) Uani 1 1 d . . . . .
C80 C -0.07382(9) 0.76442(8) 0.12253(5) 0.0266(3) Uani 1 1 d . . . . .
C81 C -0.06549(9) 0.78178(8) 0.06706(5) 0.0274(3) Uani 1 1 d . . . . .
C82 C 0.02230(9) 0.79633(8) 0.05754(5) 0.0279(3) Uani 1 1 d . . . . .
C83 C 0.10182(9) 0.79652(8) 0.10360(5) 0.0277(3) Uani 1 1 d . . . . .
C84 C 0.09438(9) 0.77770(8) 0.15886(5) 0.0267(3) Uani 1 1 d . . . . .
C85 C -0.04442(9) 0.87463(8) 0.25673(5) 0.0272(3) Uani 1 1 d . . . . .
C86 C 0.02957(10) 0.93419(9) 0.26086(6) 0.0365(3) Uani 1 1 d . . . . .
H86 H 0.090400 0.912755 0.266909 0.044 Uiso 1 1 calc R U . . .
C87 C 0.01581(12) 1.02511(10) 0.25624(7) 0.0463(4) Uani 1 1 d . . . . .
H87 H 0.066918 1.065325 0.258692 0.056 Uiso 1 1 calc R U . . .
C88 C -0.07212(12) 1.05657(10) 0.24811(7) 0.0466(4) Uani 1 1 d . . . . .
H88 H -0.081705 1.118643 0.245335 0.056 Uiso 1 1 calc R U . . .
C89 C -0.14588(12) 0.99815(10) 0.24403(7) 0.0450(4) Uani 1 1 d . . . . .
H89 H -0.206510 1.019981 0.238292 0.054 Uiso 1 1 calc R U . . .
C90 C -0.13259(10) 0.90765(9) 0.24822(6) 0.0346(3) Uani 1 1 d . . . . .
H90 H -0.184185 0.867804 0.245241 0.041 Uiso 1 1 calc R U . . .
C91 C -0.07480(9) 0.80266(8) 0.35817(5) 0.0253(3) Uani 1 1 d . . . . .
C92 C -0.16036(9) 0.79380(9) 0.37052(6) 0.0307(3) Uani 1 1 d . . . . .
H92 H -0.204378 0.748931 0.349655 0.037 Uiso 1 1 calc R U . . .
C93 C -0.18199(10) 0.84989(10) 0.41303(6) 0.0362(3) Uani 1 1 d . . . . .
H93 H -0.240220 0.842527 0.421575 0.043 Uiso 1 1 calc R U . . .
C94 C -0.11948(11) 0.91617(10) 0.44290(6) 0.0389(3) Uani 1 1 d . . . . .
H94 H -0.134883 0.955215 0.471518 0.047 Uiso 1 1 calc R U . . .
C95 C -0.03429(11) 0.92564(10) 0.43106(6) 0.0389(3) Uani 1 1 d . . . . .
H95 H 0.009068 0.971264 0.451622 0.047 Uiso 1 1 calc R U . . .
C96 C -0.01189(10) 0.86882(9) 0.38930(6) 0.0317(3) Uani 1 1 d . . . . .
H96 H 0.047262 0.875209 0.381862 0.038 Uiso 1 1 calc R U . . .
C97 C -0.07001(9) 0.61277(8) 0.36982(6) 0.0296(3) Uani 1 1 d . . . . .
C98 C -0.14975(11) 0.55825(9) 0.36084(7) 0.0418(4) Uani 1 1 d . . . . .
H98 H -0.185168 0.541277 0.322609 0.050 Uiso 1 1 calc R U . . .
C99 C -0.17793(14) 0.52851(11) 0.40718(8) 0.0575(5) Uani 1 1 d . . . . .
H99 H -0.233068 0.492171 0.400600 0.069 Uiso 1 1 calc R U . . .
C100 C -0.12605(14) 0.55156(11) 0.46294(8) 0.0585(5) Uani 1 1 d . . . . .
H100 H -0.145327 0.530995 0.494683 0.070 Uiso 1 1 calc R U . . .
C101 C -0.04669(13) 0.60418(11) 0.47228(7) 0.0485(4) Uani 1 1 d . . . . .
H101 H -0.010564 0.619316 0.510590 0.058 Uiso 1 1 calc R U . . .
C102 C -0.01868(10) 0.63557(9) 0.42617(6) 0.0355(3) Uani 1 1 d . . . . .
H102 H 0.035898 0.672835 0.433166 0.043 Uiso 1 1 calc R U . . .
C103 C -0.00927(9) 0.49535(8) 0.28590(6) 0.0286(3) Uani 1 1 d . . . . .
C104 C -0.06516(10) 0.43289(9) 0.24585(6) 0.0353(3) Uani 1 1 d . . . . .
H104 H -0.110722 0.452649 0.214274 0.042 Uiso 1 1 calc R U . . .
C105 C -0.05514(12) 0.34215(10) 0.25147(7) 0.0455(4) Uani 1 1 d . . . . .
H105 H -0.094060 0.300176 0.223926 0.055 Uiso 1 1 calc R U . . .
C106 C 0.01108(12) 0.31255(10) 0.29688(8) 0.0491(4) Uani 1 1 d . . . . .
H106 H 0.018813 0.250323 0.300217 0.059 Uiso 1 1 calc R U . . .
C107 C 0.06589(12) 0.37359(10) 0.33731(7) 0.0465(4) Uani 1 1 d . . . . .
H107 H 0.111038 0.353369 0.368924 0.056 Uiso 1 1 calc R U . . .
C108 C 0.05560(10) 0.46460(9) 0.33218(6) 0.0366(3) Uani 1 1 d . . . . .
H108 H 0.093289 0.506221 0.360601 0.044 Uiso 1 1 calc R U . . .
C109 C 0.03767(9) 0.56763(8) 0.18807(6) 0.0293(3) Uani 1 1 d . . . . .
C110 C -0.00535(11) 0.55990(9) 0.12922(6) 0.0366(3) Uani 1 1 d . . . . .
H110 H -0.058481 0.593297 0.114757 0.044 Uiso 1 1 calc R U . . .
C111 C 0.02797(13) 0.50436(11) 0.09136(7) 0.0533(4) Uani 1 1 d . . . . .
H111 H -0.002284 0.500272 0.051319 0.064 Uiso 1 1 calc R U . . .
C112 C 0.10483(14) 0.45492(11) 0.11144(8) 0.0597(5) Uani 1 1 d . . . . .
H112 H 0.128069 0.417583 0.085297 0.072 Uiso 1 1 calc R U . . .
C113 C 0.14766(12) 0.46010(10) 0.16971(8) 0.0490(4) Uani 1 1 d . . . . .
H113 H 0.200051 0.425614 0.183918 0.059 Uiso 1 1 calc R U . . .
C114 C 0.11440(10) 0.51539(9) 0.20736(6) 0.0361(3) Uani 1 1 d . . . . .
H114 H 0.144311 0.518105 0.247426 0.043 Uiso 1 1 calc R U . . .
C115 C -0.16967(9) 0.75672(9) 0.13078(5) 0.0288(3) Uani 1 1 d . . . . .
C116 C -0.20715(10) 0.68137(9) 0.14860(6) 0.0349(3) Uani 1 1 d . . . . .
H116 H -0.169450 0.631852 0.158780 0.042 Uiso 1 1 calc R U . . .
C117 C -0.29860(10) 0.67721(11) 0.15177(7) 0.0435(4) Uani 1 1 d . . . . .
H117 H -0.322956 0.624917 0.163697 0.052 Uiso 1 1 calc R U . . .
C118 C -0.35422(11) 0.74870(11) 0.13768(7) 0.0462(4) Uani 1 1 d . . . . .
H118 H -0.416975 0.745541 0.139463 0.055 Uiso 1 1 calc R U . . .
C119 C -0.31811(10) 0.82498(11) 0.12094(7) 0.0431(4) Uani 1 1 d . . . . .
H119 H -0.355753 0.874847 0.111846 0.052 Uiso 1 1 calc R U . . .
C120 C -0.22703(10) 0.82869(9) 0.11744(6) 0.0354(3) Uani 1 1 d . . . . .
H120 H -0.203035 0.881340 0.105704 0.042 Uiso 1 1 calc R U . . .
C121 C -0.14884(9) 0.77434(9) 0.01658(5) 0.0309(3) Uani 1 1 d . . . . .
C122 C -0.19394(10) 0.69157(10) -0.00209(6) 0.0387(3) Uani 1 1 d . . . . .
H122 H -0.173975 0.641330 0.019118 0.046 Uiso 1 1 calc R U . . .
C123 C -0.26747(11) 0.68081(12) -0.05102(7) 0.0486(4) Uani 1 1 d . . . . .
H123 H -0.297101 0.623577 -0.063337 0.058 Uiso 1 1 calc R U . . .
C124 C -0.29752(11) 0.75379(13) -0.08187(7) 0.0527(4) Uani 1 1 d . . . . .
H124 H -0.347153 0.746771 -0.115849 0.063 Uiso 1 1 calc R U . . .
C125 C -0.25511(12) 0.83649(13) -0.06301(7) 0.0542(4) Uani 1 1 d . . . . .
H125 H -0.276652 0.886917 -0.083624 0.065 Uiso 1 1 calc R U . . .
C126 C -0.18142(11) 0.84709(11) -0.01436(6) 0.0430(4) Uani 1 1 d . . . . .
H126 H -0.152753 0.904701 -0.001953 0.052 Uiso 1 1 calc R U . . .
C127 C 0.03196(9) 0.80755(9) -0.00212(5) 0.0309(3) Uani 1 1 d . . . . .
C128 C 0.03031(13) 0.73440(11) -0.03984(7) 0.0535(4) Uani 1 1 d . . . . .
H128 H 0.024683 0.676181 -0.027574 0.064 Uiso 1 1 calc R U . . .
C129 C 0.03674(15) 0.74412(14) -0.09575(8) 0.0684(6) Uani 1 1 d . . . . .
H129 H 0.034299 0.692728 -0.121539 0.082 Uiso 1 1 calc R U . . .
C130 C 0.04652(12) 0.82687(14) -0.11367(7) 0.0562(5) Uani 1 1 d . . . . .
H130 H 0.051677 0.833363 -0.151754 0.067 Uiso 1 1 calc R U . . .
C131 C 0.04890(13) 0.90044(13) -0.07681(7) 0.0577(5) Uani 1 1 d . . . . .
H131 H 0.054379 0.958425 -0.089456 0.069 Uiso 1 1 calc R U . . .
C132 C 0.04333(12) 0.89086(11) -0.02070(7) 0.0496(4) Uani 1 1 d . . . . .
H132 H 0.047406 0.942435 0.005171 0.060 Uiso 1 1 calc R U . . .
C133 C 0.19530(9) 0.80902(10) 0.09231(5) 0.0326(3) Uani 1 1 d . . . . .
C134 C 0.24458(11) 0.73506(12) 0.08357(7) 0.0503(4) Uani 1 1 d . . . . .
H134 H 0.219566 0.677038 0.085742 0.060 Uiso 1 1 calc R U . . .
C135 C 0.33041(13) 0.74433(15) 0.07162(8) 0.0643(5) Uani 1 1 d . . . . .
H135 H 0.363124 0.692706 0.065210 0.077 Uiso 1 1 calc R U . . .
C136 C 0.36784(12) 0.82720(16) 0.06906(8) 0.0636(5) Uani 1 1 d . . . . .
H136 H 0.426500 0.833393 0.060927 0.076 Uiso 1 1 calc R U . . .
C137 C 0.32047(13) 0.90128(14) 0.07826(8) 0.0631(5) Uani 1 1 d . . . . .
H137 H 0.346780 0.959076 0.077002 0.076 Uiso 1 1 calc R U . . .
C138 C 0.23413(11) 0.89266(11) 0.08945(7) 0.0469(4) Uani 1 1 d . . . . .
H138 H 0.201439 0.944605 0.095187 0.056 Uiso 1 1 calc R U . . .
C139 C 0.18173(9) 0.78622(9) 0.20679(5) 0.0290(3) Uani 1 1 d . . . . .
C140 C 0.22771(10) 0.71438(10) 0.23199(7) 0.0420(4) Uani 1 1 d . . . . .
H140 H 0.202614 0.655475 0.219622 0.050 Uiso 1 1 calc R U . . .
C141 C 0.30978(11) 0.72682(12) 0.27497(7) 0.0525(4) Uani 1 1 d . . . . .
H141 H 0.339901 0.676572 0.292037 0.063 Uiso 1 1 calc R U . . .
C142 C 0.34771(11) 0.81092(12) 0.29300(7) 0.0506(4) Uani 1 1 d . . . . .
H142 H 0.403679 0.819242 0.322739 0.061 Uiso 1 1 calc R U . . .
C143 C 0.30448(11) 0.88308(11) 0.26789(7) 0.0469(4) Uani 1 1 d . . . . .
H143 H 0.330953 0.941591 0.279947 0.056 Uiso 1 1 calc R U . . .
C144 C 0.22256(10) 0.87112(10) 0.22512(6) 0.0377(3) Uani 1 1 d . . . . .
H144 H 0.193524 0.921717 0.207874 0.045 Uiso 1 1 calc R U . . .

loop_
_atom_site_aniso_label
_atom_site_aniso_U_11
_atom_site_aniso_U_22
_atom_site_aniso_U_33
_atom_site_aniso_U_23
_atom_site_aniso_U_13
_atom_site_aniso_U_12
C1 0.0226(6) 0.0256(6) 0.0258(6) 0.0017(5) 0.0070(5) 0.0003(5)
C2 0.0250(7) 0.0271(6) 0.0252(6) -0.0003(5) 0.0071(5) -0.0002(5)
C3 0.0248(7) 0.0273(6) 0.0274(7) 0.0021(5) 0.0064(5) 0.0008(5)
C4 0.0252(7) 0.0297(7) 0.0270(7) 0.0045(5) 0.0067(5) 0.0018(5)
C5 0.0260(7) 0.0308(7) 0.0263(7) 0.0016(5) 0.0078(5) 0.0033(5)
C6 0.0237(7) 0.0260(6) 0.0274(7) 0.0014(5) 0.0074(5) 0.0005(5)
C7 0.0280(7) 0.0202(6) 0.0267(6) 0.0004(5) 0.0095(5) 0.0021(5)
C8 0.0254(7) 0.0228(6) 0.0300(7) 0.0020(5) 0.0101(5) 0.0009(5)
C9 0.0259(7) 0.0251(6) 0.0287(7) 0.0022(5) 0.0077(5) 0.0012(5)
C10 0.0283(7) 0.0267(6) 0.0272(7) 0.0020(5) 0.0104(5) 0.0000(5)
C11 0.0270(7) 0.0247(6) 0.0293(7) 0.0009(5) 0.0093(6) -0.0007(5)
C12 0.0275(7) 0.0230(6) 0.0262(6) 0.0002(5) 0.0080(5) 0.0003(5)
C13 0.0313(7) 0.0231(6) 0.0316(7) 0.0027(5) 0.0142(6) 0.0013(5)
C14 0.0339(8) 0.0295(7) 0.0339(7) 0.0015(6) 0.0108(6) 0.0037(6)
C15 0.0470(9) 0.0375(8) 0.0349(8) -0.0059(6) 0.0136(7) 0.0025(7)
C16 0.0497(10) 0.0401(8) 0.0502(10) -0.0093(7) 0.0244(8) 0.0085(7)
C17 0.0362(8) 0.0422(9) 0.0543(10) -0.0022(7) 0.0161(7) 0.0113(7)
C18 0.0341(8) 0.0349(7) 0.0386(8) 0.0007(6) 0.0105(6) 0.0051(6)
C19 0.0396(8) 0.0282(7) 0.0322(7) 0.0058(6) 0.0174(6) 0.0039(6)
C20 0.0498(9) 0.0332(8) 0.0464(9) 0.0006(7) 0.0232(7) -0.0028(7)
C21 0.0817(14) 0.0310(8) 0.0766(13) -0.0035(8) 0.0502(11) -0.0084(9)
C22 0.0989(17) 0.0323(9) 0.0965(16) 0.0197(10) 0.0612(14) 0.0163(10)
C23 0.0821(15) 0.0551(12) 0.0882(15) 0.0368(11) 0.0250(12) 0.0320(11)
C24 0.0564(11) 0.0425(9) 0.0569(10) 0.0142(8) 0.0052(8) 0.0116(8)
C25 0.0378(8) 0.0307(7) 0.0321(7) 0.0066(6) 0.0151(6) 0.0070(6)
C26 0.0545(11) 0.0659(11) 0.0383(9) 0.0074(8) 0.0136(8) -0.0213(9)
C27 0.0734(13) 0.0827(14) 0.0529(11) 0.0083(10) 0.0271(10) -0.0335(11)
C28 0.0937(16) 0.0603(11) 0.0506(11) 0.0171(9) 0.0397(11) -0.0043(10)
C29 0.0749(15) 0.1276(19) 0.0456(11) 0.0435(12) 0.0203(10) 0.0170(13)
C30 0.0463(11) 0.1189(17) 0.0458(10) 0.0381(11) 0.0125(8) 0.0061(11)
C31 0.0406(8) 0.0301(7) 0.0259(7) 0.0046(5) 0.0140(6) 0.0065(6)
C32 0.0429(9) 0.0412(8) 0.0411(8) 0.0025(7) 0.0205(7) 0.0058(7)
C33 0.0640(11) 0.0557(10) 0.0581(11) 0.0090(8) 0.0386(10) 0.0207(9)
C34 0.1080(17) 0.0594(11) 0.0394(10) 0.0044(8) 0.0391(11) 0.0325(11)
C35 0.1019(17) 0.0808(14) 0.0324(9) -0.0096(9) 0.0069(10) 0.0314(12)
C36 0.0609(11) 0.0693(12) 0.0361(9) -0.0078(8) 0.0042(8) 0.0245(9)
C37 0.0340(7) 0.0263(6) 0.0295(7) 0.0015(5) 0.0176(6) 0.0009(5)
C38 0.0499(9) 0.0295(7) 0.0303(7) 0.0024(6) 0.0147(7) 0.0076(6)
C39 0.0705(11) 0.0358(8) 0.0363(8) 0.0097(7) 0.0218(8) 0.0179(8)
C40 0.0817(13) 0.0255(7) 0.0508(10) 0.0060(7) 0.0381(9) 0.0069(8)
C41 0.0612(11) 0.0315(8) 0.0574(10) -0.0100(7) 0.0265(9) -0.0062(7)
C42 0.0413(9) 0.0339(8) 0.0455(9) -0.0049(6) 0.0149(7) -0.0002(6)
C43 0.0264(7) 0.0285(7) 0.0284(7) -0.0005(5) 0.0095(5) 0.0009(5)
C44 0.0289(7) 0.0295(7) 0.0369(7) 0.0024(6) 0.0122(6) 0.0018(5)
C45 0.0347(8) 0.0406(8) 0.0504(9) 0.0091(7) 0.0188(7) -0.0004(6)
C46 0.0272(8) 0.0538(10) 0.0625(10) 0.0122(8) 0.0194(7) 0.0060(7)
C47 0.0329(8) 0.0458(9) 0.0502(9) 0.0110(7) 0.0138(7) 0.0113(7)
C48 0.0312(8) 0.0349(7) 0.0349(7) 0.0054(6) 0.0127(6) 0.0047(6)
C49 0.0246(7) 0.0412(8) 0.0279(7) 0.0007(6) 0.0092(6) 0.0017(6)
C50 0.0301(8) 0.0428(8) 0.0367(8) -0.0037(6) 0.0085(6) 0.0011(6)
C51 0.0316(8) 0.0588(10) 0.0476(9) -0.0130(8) 0.0062(7) -0.0039(7)
C52 0.0301(8) 0.0872(14) 0.0362(9) -0.0073(9) 0.0016(7) 0.0021(9)
C53 0.0318(8) 0.0804(13) 0.0369(9) 0.0154(8) 0.0083(7) 0.0096(8)
C54 0.0309(8) 0.0519(9) 0.0340(8) 0.0085(7) 0.0094(6) 0.0021(6)
C55 0.0211(7) 0.0413(8) 0.0267(7) 0.0051(6) 0.0062(5) 0.0004(6)
C56 0.0349(8) 0.0450(8) 0.0299(7) -0.0006(6) 0.0088(6) -0.0025(6)
C57 0.0418(9) 0.0608(10) 0.0307(8) -0.0059(7) 0.0119(7) -0.0040(7)
C58 0.0371(9) 0.0769(12) 0.0267(8) 0.0038(8) 0.0109(6) -0.0026(8)
C59 0.0312(8) 0.0600(10) 0.0423(9) 0.0194(8) 0.0109(7) -0.0034(7)
C60 0.0299(7) 0.0436(8) 0.0355(8) 0.0091(6) 0.0100(6) 0.0006(6)
C61 0.0256(7) 0.0365(7) 0.0250(7) 0.0057(5) 0.0073(5) -0.0012(6)
C62 0.0325(8) 0.0425(8) 0.0326(7) 0.0082(6) 0.0107(6) 0.0055(6)
C63 0.0351(8) 0.0636(11) 0.0428(9) 0.0208(8) 0.0189(7) 0.0150(8)
C64 0.0278(8) 0.0730(12) 0.0563(10) 0.0282(9) 0.0139(7) -0.0001(8)
C65 0.0372(9) 0.0572(10) 0.0546(10) 0.0125(8) 0.0071(8) -0.0157(8)
C66 0.0367(8) 0.0422(8) 0.0384(8) 0.0029(6) 0.0116(7) -0.0074(6)
C67 0.0268(7) 0.0323(7) 0.0268(7) 0.0055(5) 0.0092(5) -0.0037(5)
C68 0.0328(8) 0.0403(8) 0.0351(8) 0.0078(6) 0.0115(6) 0.0020(6)
C69 0.0295(8) 0.0640(11) 0.0465(9) 0.0204(8) 0.0096(7) 0.0036(7)
C70 0.0351(9) 0.0835(13) 0.0330(8) 0.0090(8) 0.0001(7) -0.0123(9)
C71 0.0443(10) 0.0622(11) 0.0342(8) -0.0072(7) 0.0082(7) -0.0130(8)
C72 0.0347(8) 0.0403(8) 0.0333(8) -0.0020(6) 0.0113(6) -0.0047(6)
C73 0.0254(7) 0.0267(6) 0.0226(6) 0.0012(5) 0.0059(5) -0.0001(5)
C74 0.0237(6) 0.0252(6) 0.0244(6) 0.0016(5) 0.0062(5) -0.0009(5)
C75 0.0232(6) 0.0261(6) 0.0238(6) 0.0003(5) 0.0053(5) 0.0001(5)
C76 0.0248(7) 0.0263(6) 0.0238(6) 0.0020(5) 0.0048(5) -0.0011(5)
C77 0.0258(7) 0.0243(6) 0.0258(6) 0.0012(5) 0.0054(5) -0.0011(5)
C78 0.0259(7) 0.0261(6) 0.0244(6) -0.0007(5) 0.0064(5) 0.0011(5)
C79 0.0310(7) 0.0215(6) 0.0240(6) -0.0002(5) 0.0095(5) 0.0013(5)
C80 0.0306(7) 0.0220(6) 0.0280(7) 0.0001(5) 0.0098(6) 0.0013(5)
C81 0.0302(7) 0.0267(6) 0.0261(7) 0.0021(5) 0.0087(5) 0.0033(5)
C82 0.0327(7) 0.0277(7) 0.0252(7) 0.0014(5) 0.0110(6) 0.0018(5)
C83 0.0307(7) 0.0265(6) 0.0275(7) 0.0018(5) 0.0106(6) 0.0013(5)
C84 0.0311(7) 0.0245(6) 0.0251(6) -0.0001(5) 0.0089(5) 0.0015(5)
C85 0.0359(8) 0.0257(6) 0.0215(6) 0.0009(5) 0.0103(5) 0.0007(5)
C86 0.0406(8) 0.0320(7) 0.0386(8) 0.0031(6) 0.0134(7) -0.0019(6)
C87 0.0574(11) 0.0311(8) 0.0516(10) 0.0047(7) 0.0172(8) -0.0107(7)
C88 0.0682(12) 0.0260(7) 0.0491(9) 0.0076(7) 0.0201(8) 0.0070(7)
C89 0.0520(10) 0.0348(8) 0.0529(10) 0.0101(7) 0.0193(8) 0.0134(7)
C90 0.0382(8) 0.0301(7) 0.0374(8) 0.0058(6) 0.0124(6) 0.0035(6)
C91 0.0292(7) 0.0254(6) 0.0224(6) 0.0037(5) 0.0083(5) 0.0030(5)
C92 0.0297(7) 0.0324(7) 0.0301(7) 0.0031(6) 0.0078(6) 0.0013(6)
C93 0.0337(8) 0.0448(8) 0.0341(8) 0.0062(6) 0.0147(6) 0.0083(6)
C94 0.0511(9) 0.0394(8) 0.0299(7) -0.0025(6) 0.0179(7) 0.0085(7)
C95 0.0487(9) 0.0357(8) 0.0320(8) -0.0066(6) 0.0126(7) -0.0056(7)
C96 0.0331(7) 0.0334(7) 0.0303(7) -0.0002(6) 0.0127(6) -0.0029(6)
C97 0.0370(8) 0.0240(6) 0.0311(7) 0.0046(5) 0.0140(6) 0.0041(5)
C98 0.0509(10) 0.0349(8) 0.0440(9) -0.0018(7) 0.0222(7) -0.0086(7)
C99 0.0763(13) 0.0417(9) 0.0685(12) 0.0007(8) 0.0466(11) -0.0148(9)
C100 0.0918(15) 0.0457(10) 0.0558(11) 0.0158(8) 0.0480(11) 0.0048(10)
C101 0.0695(12) 0.0501(10) 0.0317(8) 0.0119(7) 0.0201(8) 0.0169(9)
C102 0.0400(8) 0.0380(8) 0.0305(7) 0.0067(6) 0.0108(6) 0.0077(6)
C103 0.0332(7) 0.0257(6) 0.0299(7) 0.0018(5) 0.0137(6) 0.0013(5)
C104 0.0408(8) 0.0335(7) 0.0342(8) -0.0006(6) 0.0159(6) -0.0036(6)
C105 0.0600(11) 0.0302(8) 0.0530(10) -0.0080(7) 0.0309(9) -0.0113(7)
C106 0.0677(11) 0.0271(8) 0.0662(11) 0.0081(8) 0.0403(10) 0.0065(7)
C107 0.0553(10) 0.0378(8) 0.0529(10) 0.0160(7) 0.0214(8) 0.0139(7)
C108 0.0425(9) 0.0321(7) 0.0357(8) 0.0052(6) 0.0099(7) 0.0043(6)
C109 0.0350(8) 0.0247(6) 0.0309(7) 0.0005(5) 0.0140(6) -0.0007(5)
C110 0.0498(9) 0.0301(7) 0.0318(8) -0.0006(6) 0.0144(7) 0.0043(6)
C111 0.0819(13) 0.0452(9) 0.0363(9) -0.0058(7) 0.0234(9) 0.0083(9)
C112 0.0793(13) 0.0477(10) 0.0613(12) -0.0114(8) 0.0380(10) 0.0149(9)
C113 0.0506(10) 0.0381(9) 0.0650(11) 0.0009(8) 0.0270(9) 0.0121(7)
C114 0.0366(8) 0.0324(7) 0.0428(8) 0.0040(6) 0.0160(7) 0.0030(6)
C115 0.0311(7) 0.0328(7) 0.0232(6) -0.0006(5) 0.0091(5) 0.0011(6)
C116 0.0341(8) 0.0363(8) 0.0360(8) 0.0045(6) 0.0117(6) 0.0015(6)
C117 0.0387(9) 0.0465(9) 0.0495(9) 0.0072(7) 0.0187(7) -0.0038(7)
C118 0.0342(8) 0.0591(10) 0.0500(10) 0.0029(8) 0.0197(7) 0.0020(7)
C119 0.0369(9) 0.0496(9) 0.0460(9) 0.0042(7) 0.0160(7) 0.0112(7)
C120 0.0369(8) 0.0357(8) 0.0368(8) 0.0039(6) 0.0148(6) 0.0052(6)
C121 0.0295(7) 0.0406(8) 0.0249(7) 0.0023(6) 0.0110(6) 0.0046(6)
C122 0.0359(8) 0.0427(8) 0.0360(8) -0.0010(6) 0.0070(6) 0.0058(6)
C123 0.0352(9) 0.0594(10) 0.0450(9) -0.0094(8) 0.0027(7) 0.0021(7)
C124 0.0349(9) 0.0856(14) 0.0338(8) 0.0019(9) 0.0022(7) 0.0098(9)
C125 0.0460(10) 0.0725(12) 0.0431(9) 0.0220(9) 0.0046(8) 0.0129(9)
C126 0.0415(9) 0.0495(9) 0.0377(8) 0.0125(7) 0.0070(7) 0.0029(7)
C127 0.0272(7) 0.0413(8) 0.0252(7) 0.0041(6) 0.0081(5) 0.0008(6)
C128 0.0819(13) 0.0480(10) 0.0367(9) 0.0026(7) 0.0267(9) 0.0039(9)
C129 0.1012(16) 0.0719(13) 0.0391(10) -0.0065(9) 0.0341(10) -0.0036(11)
C130 0.0508(10) 0.0914(14) 0.0279(8) 0.0091(9) 0.0127(7) -0.0103(9)
C131 0.0670(12) 0.0653(12) 0.0460(10) 0.0243(9) 0.0196(9) -0.0031(9)
C132 0.0673(11) 0.0461(9) 0.0400(9) 0.0093(7) 0.0208(8) 0.0015(8)
C133 0.0302(7) 0.0460(8) 0.0226(7) 0.0047(6) 0.0083(6) 0.0014(6)
C134 0.0464(10) 0.0547(10) 0.0593(10) 0.0140(8) 0.0275(8) 0.0119(8)
C135 0.0511(11) 0.0887(15) 0.0668(12) 0.0248(11) 0.0331(10) 0.0258(10)
C136 0.0370(10) 0.1078(17) 0.0549(11) 0.0255(11) 0.0227(8) 0.0043(10)
C137 0.0492(11) 0.0815(14) 0.0625(12) 0.0151(10) 0.0205(9) -0.0181(10)
C138 0.0436(9) 0.0523(10) 0.0482(9) 0.0055(8) 0.0185(8) -0.0073(7)
C139 0.0298(7) 0.0355(7) 0.0237(6) 0.0036(5) 0.0105(5) 0.0007(6)
C140 0.0353(8) 0.0385(8) 0.0496(9) 0.0102(7) 0.0048(7) 0.0000(6)
C141 0.0378(9) 0.0615(11) 0.0554(10) 0.0224(9) 0.0023(8) 0.0068(8)
C142 0.0353(9) 0.0744(12) 0.0375(9) 0.0064(8) 0.0011(7) -0.0062(8)
C143 0.0428(9) 0.0532(10) 0.0409(9) -0.0054(7) 0.0074(7) -0.0095(7)
C144 0.0391(8) 0.0379(8) 0.0346(8) 0.0007(6) 0.0072(7) -0.0009(6)

loop_
_atom_type_symbol
_atom_type_description
_atom_type_scat_dispersion_real
_atom_type_scat_dispersion_imag
_atom_type_scat_source
C C 0.0033 0.0016 'International Tables Vol C Tables 4.2.6.8 and 6.1.1.4'
H H 0.0000 0.0000 'International Tables Vol C Tables 4.2.6.8 and 6.1.1.4'

loop_
_geom_angle_atom_site_label_1
_geom_angle_atom_site_label_2
_geom_angle_atom_site_label_3
_geom_angle
_geom_angle_site_symmetry_1
_geom_angle_site_symmetry_3
_geom_angle_publ_flag
C6 C1 C2 119.29(11) . . ?
C6 C1 C7 124.85(11) . . ?
C2 C1 C7 115.86(10) . . ?
C3 C2 C1 120.52(11) . . ?
C3 C2 C13 118.23(11) . . ?
C1 C2 C13 121.25(11) . . ?
C4 C3 C2 120.01(11) . . ?
C4 C3 C19 120.35(11) . . ?
C2 C3 C19 119.61(11) . . ?
C5 C4 C3 119.66(11) . . ?
C5 C4 C25 119.83(11) . . ?
C3 C4 C25 120.32(11) . . ?
C4 C5 C6 120.76(11) . . ?
C4 C5 C31 119.09(11) . . ?
C6 C5 C31 120.13(11) . . ?
C5 C6 C1 119.55(11) . . ?
C5 C6 C37 117.69(11) . . ?
C1 C6 C37 122.76(11) . . ?
C12 C7 C8 120.02(11) . . ?
C12 C7 C1 118.62(11) . . ?
C8 C7 C1 120.40(11) . . ?
C7 C8 C9 119.07(11) . . ?
C7 C8 C43 123.32(11) . . ?
C9 C8 C43 117.61(11) . . ?
C10 C9 C8 120.30(11) . . ?
C10 C9 C49 118.57(11) . . ?
C8 C9 C49 120.82(11) . . ?
C11 C10 C9 120.31(11) . . ?
C11 C10 C55 119.02(11) . . ?
C9 C10 C55 120.64(11) . . ?
C10 C11 C12 119.68(11) . . ?
C10 C11 C61 119.90(11) . . ?
C12 C11 C61 120.39(11) . . ?
C11 C12 C7 120.32(11) . . ?
C11 C12 C67 118.94(11) . . ?
C7 C12 C67 120.74(11) . . ?
C18 C13 C14 117.63(12) . . ?
C18 C13 C2 119.58(12) . . ?
C14 C13 C2 122.77(12) . . ?
C15 C14 C13 121.27(13) . . ?
C15 C14 H14 119.4 . . ?
C13 C14 H14 119.4 . . ?
C16 C15 C14 120.23(14) . . ?
C16 C15 H15 119.9 . . ?
C14 C15 H15 119.9 . . ?
C15 C16 C17 119.49(13) . . ?
C15 C16 H16 120.3 . . ?
C17 C16 H16 120.3 . . ?
C16 C17 C18 120.17(14) . . ?
C16 C17 H17 119.9 . . ?
C18 C17 H17 119.9 . . ?
C17 C18 C13 121.20(14) . . ?
C17 C18 H18 119.4 . . ?
C13 C18 H18 119.4 . . ?
C24 C19 C20 118.43(13) . . ?
C24 C19 C3 120.79(13) . . ?
C20 C19 C3 120.73(13) . . ?
C19 C20 C21 120.54(16) . . ?
C19 C20 H20 119.7 . . ?
C21 C20 H20 119.7 . . ?
C22 C21 C20 120.50(18) . . ?
C22 C21 H21 119.7 . . ?
C20 C21 H21 119.7 . . ?
C21 C22 C23 119.69(16) . . ?
C21 C22 H22 120.2 . . ?
C23 C22 H22 120.2 . . ?
C22 C23 C24 120.40(18) . . ?
C22 C23 H23 119.8 . . ?
C24 C23 H23 119.8 . . ?
C19 C24 C23 120.41(17) . . ?
C19 C24 H24 119.8 . . ?
C23 C24 H24 119.8 . . ?
C26 C25 C30 117.37(14) . . ?
C26 C25 C4 119.67(13) . . ?
C30 C25 C4 122.94(13) . . ?
C25 C26 C27 121.65(16) . . ?
C25 C26 H26 119.2 . . ?
C27 C26 H26 119.2 . . ?
C28 C27 C26 119.93(18) . . ?
C28 C27 H27 120.0 . . ?
C26 C27 H27 120.0 . . ?
C29 C28 C27 119.55(16) . . ?
C29 C28 H28 120.2 . . ?
C27 C28 H28 120.2 . . ?
C28 C29 C30 120.22(18) . . ?
C28 C29 H29 119.9 . . ?
C30 C29 H29 119.9 . . ?
C25 C30 C29 121.27(18) . . ?
C25 C30 H30 119.4 . . ?
C29 C30 H30 119.4 . . ?
C32 C31 C36 118.06(13) . . ?
C32 C31 C5 120.97(12) . . ?
C36 C31 C5 120.97(13) . . ?
C31 C32 C33 120.87(15) . . ?
C31 C32 H32 119.6 . . ?
C33 C32 H32 119.6 . . ?
C34 C33 C32 120.10(16) . . ?
C34 C33 H33 120.0 . . ?
C32 C33 H33 120.0 . . ?
C35 C34 C33 119.59(16) . . ?
C35 C34 H34 120.2 . . ?
C33 C34 H34 120.2 . . ?
C34 C35 C36 120.63(18) . . ?
C34 C35 H35 119.7 . . ?
C36 C35 H35 119.7 . . ?
C35 C36 C31 120.74(17) . . ?
C35 C36 H36 119.6 . . ?
C31 C36 H36 119.6 . . ?
C38 C37 C42 117.70(12) . . ?
C38 C37 C6 121.74(12) . . ?
C42 C37 C6 120.43(12) . . ?
C37 C38 C39 120.95(14) . . ?
C37 C38 H38 119.5 . . ?
C39 C38 H38 119.5 . . ?
C40 C39 C38 120.35(15) . . ?
C40 C39 H39 119.8 . . ?
C38 C39 H39 119.8 . . ?
C39 C40 C41 119.58(14) . . ?
C39 C40 H40 120.2 . . ?
C41 C40 H40 120.2 . . ?
C40 C41 C42 120.21(15) . . ?
C40 C41 H41 119.9 . . ?
C42 C41 H41 119.9 . . ?
C41 C42 C37 121.20(15) . . ?
C41 C42 H42 119.4 . . ?
C37 C42 H42 119.4 . . ?
C44 C43 C48 117.25(12) . . ?
C44 C43 C8 124.60(11) . . ?
C48 C43 C8 118.15(11) . . ?
C45 C44 C43 121.32(13) . . ?
C45 C44 H44 119.3 . . ?
C43 C44 H44 119.3 . . ?
C46 C45 C44 120.27(13) . . ?
C46 C45 H45 119.9 . . ?
C44 C45 H45 119.9 . . ?
C45 C46 C47 119.61(14) . . ?
C45 C46 H46 120.2 . . ?
C47 C46 H46 120.2 . . ?
C46 C47 C48 120.12(14) . . ?
C46 C47 H47 119.9 . . ?
C48 C47 H47 119.9 . . ?
C47 C48 C43 121.42(13) . . ?
C47 C48 H48 119.3 . . ?
C43 C48 H48 119.3 . . ?
C50 C49 C54 118.34(13) . . ?
C50 C49 C9 119.47(12) . . ?
C54 C49 C9 122.16(12) . . ?
C49 C50 C51 121.00(15) . . ?
C49 C50 H50 119.5 . . ?
C51 C50 H50 119.5 . . ?
C52 C51 C50 120.05(16) . . ?
C52 C51 H51 120.0 . . ?
C50 C51 H51 120.0 . . ?
C53 C52 C51 119.65(15) . . ?
C53 C52 H52 120.2 . . ?
C51 C52 H52 120.2 . . ?
C52 C53 C54 120.50(15) . . ?
C52 C53 H53 119.7 . . ?
C54 C53 H53 119.7 . . ?
C53 C54 C49 120.46(15) . . ?
C53 C54 H54 119.8 . . ?
C49 C54 H54 119.8 . . ?
C60 C55 C56 118.57(12) . . ?
C60 C55 C10 121.56(12) . . ?
C56 C55 C10 119.84(12) . . ?
C57 C56 C55 121.13(14) . . ?
C57 C56 H56 119.4 . . ?
C55 C56 H56 119.4 . . ?
C58 C57 C56 119.61(15) . . ?
C58 C57 H57 120.2 . . ?
C56 C57 H57 120.2 . . ?
C57 C58 C59 120.51(14) . . ?
C57 C58 H58 119.7 . . ?
C59 C58 H58 119.7 . . ?
C58 C59 C60 119.87(14) . . ?
C58 C59 H59 120.1 . . ?
C60 C59 H59 120.1 . . ?
C55 C60 C59 120.28(14) . . ?
C55 C60 H60 119.9 . . ?
C59 C60 H60 119.9 . . ?
C66 C61 C62 118.34(13) . . ?
C66 C61 C11 120.65(12) . . ?
C62 C61 C11 121.01(12) . . ?
C63 C62 C61 120.79(14) . . ?
C63 C62 H62 119.6 . . ?
C61 C62 H62 119.6 . . ?
C64 C63 C62 120.23(15) . . ?
C64 C63 H63 119.9 . . ?
C62 C63 H63 119.9 . . ?
C63 C64 C65 119.56(14) . . ?
C63 C64 H64 120.2 . . ?
C65 C64 H64 120.2 . . ?
C64 C65 C66 120.55(15) . . ?
C64 C65 H65 119.7 . . ?
C66 C65 H65 119.7 . . ?
C65 C66 C61 120.52(15) . . ?
C65 C66 H66 119.7 . . ?
C61 C66 H66 119.7 . . ?
C72 C67 C68 118.28(13) . . ?
C72 C67 C12 119.21(12) . . ?
C68 C67 C12 122.47(12) . . ?
C69 C68 C67 120.38(14) . . ?
C69 C68 H68 119.8 . . ?
C67 C68 H68 119.8 . . ?
C70 C69 C68 120.49(15) . . ?
C70 C69 H69 119.8 . . ?
C68 C69 H69 119.8 . . ?
C71 C70 C69 119.42(14) . . ?
C71 C70 H70 120.3 . . ?
C69 C70 H70 120.3 . . ?
C70 C71 C72 120.28(15) . . ?
C70 C71 H71 119.9 . . ?
C72 C71 H71 119.9 . . ?
C71 C72 C67 121.10(14) . . ?
C71 C72 H72 119.4 . . ?
C67 C72 H72 119.4 . . ?
C74 C73 C78 119.79(11) . . ?
C74 C73 C79 120.45(11) . . ?
C78 C73 C79 119.52(10) . . ?
C73 C74 C75 120.36(11) . . ?
C73 C74 C85 121.21(11) . . ?
C75 C74 C85 118.36(11) . . ?
C76 C75 C74 120.02(11) . . ?
C76 C75 C91 120.06(11) . . ?
C74 C75 C91 119.93(11) . . ?
C75 C76 C77 119.77(11) . . ?
C75 C76 C97 119.07(11) . . ?
C77 C76 C97 121.14(11) . . ?
C76 C77 C78 120.44(11) . . ?
C76 C77 C103 119.52(11) . . ?
C78 C77 C103 120.05(11) . . ?
C77 C78 C73 119.56(11) . . ?
C77 C78 C109 119.12(11) . . ?
C73 C78 C109 121.32(11) . . ?
C84 C79 C80 119.77(11) . . ?
C84 C79 C73 121.97(11) . . ?
C80 C79 C73 118.13(11) . . ?
C79 C80 C81 119.53(11) . . ?
C79 C80 C115 123.00(11) . . ?
C81 C80 C115 117.45(11) . . ?
C82 C81 C80 120.25(11) . . ?
C82 C81 C121 119.03(11) . . ?
C80 C81 C121 120.34(11) . . ?
C83 C82 C81 119.89(11) . . ?
C83 C82 C127 119.62(11) . . ?
C81 C82 C127 120.43(11) . . ?
C82 C83 C84 120.25(12) . . ?
C82 C83 C133 119.21(11) . . ?
C84 C83 C133 120.33(11) . . ?
C79 C84 C83 119.88(11) . . ?
C79 C84 C139 123.07(11) . . ?
C83 C84 C139 116.95(11) . . ?
C86 C85 C90 118.54(12) . . ?
C86 C85 C74 121.51(12) . . ?
C90 C85 C74 119.86(12) . . ?
C85 C86 C87 120.75(14) . . ?
C85 C86 H86 119.6 . . ?
C87 C86 H86 119.6 . . ?
C88 C87 C86 119.79(14) . . ?
C88 C87 H87 120.1 . . ?
C86 C87 H87 120.1 . . ?
C89 C88 C87 119.92(14) . . ?
C89 C88 H88 120.0 . . ?
C87 C88 H88 120.0 . . ?
C88 C89 C90 120.47(15) . . ?
C88 C89 H89 119.8 . . ?
C90 C89 H89 119.8 . . ?
C89 C90 C85 120.52(14) . . ?
C89 C90 H90 119.7 . . ?
C85 C90 H90 119.7 . . ?
C96 C91 C92 118.47(12) . . ?
C96 C91 C75 119.95(11) . . ?
C92 C91 C75 121.57(11) . . ?
C93 C92 C91 120.58(13) . . ?
C93 C92 H92 119.7 . . ?
C91 C92 H92 119.7 . . ?
C94 C93 C92 120.30(13) . . ?
C94 C93 H93 119.8 . . ?
C92 C93 H93 119.8 . . ?
C93 C94 C95 119.67(13) . . ?
C93 C94 H94 120.2 . . ?
C95 C94 H94 120.2 . . ?
C94 C95 C96 120.17(13) . . ?
C94 C95 H95 119.9 . . ?
C96 C95 H95 119.9 . . ?
C95 C96 C91 120.79(13) . . ?
C95 C96 H96 119.6 . . ?
C91 C96 H96 119.6 . . ?
C102 C97 C98 118.58(13) . . ?
C102 C97 C76 121.18(12) . . ?
C98 C97 C76 120.16(12) . . ?
C99 C98 C97 120.57(15) . . ?
C99 C98 H98 119.7 . . ?
C97 C98 H98 119.7 . . ?
C100 C99 C98 120.18(16) . . ?
C100 C99 H99 119.9 . . ?
C98 C99 H99 119.9 . . ?
C101 C100 C99 119.76(15) . . ?
C101 C100 H100 120.1 . . ?
C99 C100 H100 120.1 . . ?
C100 C101 C102 120.51(15) . . ?
C100 C101 H101 119.7 . . ?
C102 C101 H101 119.7 . . ?
C101 C102 C97 120.40(14) . . ?
C101 C102 H102 119.8 . . ?
C97 C102 H102 119.8 . . ?
C108 C103 C104 118.40(12) . . ?
C108 C103 C77 120.46(12) . . ?
C104 C103 C77 121.11(12) . . ?
C105 C104 C103 120.73(14) . . ?
C105 C104 H104 119.6 . . ?
C103 C104 H104 119.6 . . ?
C106 C105 C104 120.24(15) . . ?
C106 C105 H105 119.9 . . ?
C104 C105 H105 119.9 . . ?
C107 C106 C105 119.65(14) . . ?
C107 C106 H106 120.2 . . ?
C105 C106 H106 120.2 . . ?
C106 C107 C108 120.35(15) . . ?
C106 C107 H107 119.8 . . ?
C108 C107 H107 119.8 . . ?
C107 C108 C103 120.60(14) . . ?
C107 C108 H108 119.7 . . ?
C103 C108 H108 119.7 . . ?
C110 C109 C114 117.17(12) . . ?
C110 C109 C78 122.83(12) . . ?
C114 C109 C78 120.00(12) . . ?
C111 C110 C109 121.15(14) . . ?
C111 C110 H110 119.4 . . ?
C109 C110 H110 119.4 . . ?
C112 C111 C110 120.43(16) . . ?
C112 C111 H111 119.8 . . ?
C110 C111 H111 119.8 . . ?
C113 C112 C111 119.54(15) . . ?
C113 C112 H112 120.2 . . ?
C111 C112 H112 120.2 . . ?
C112 C113 C114 119.97(15) . . ?
C112 C113 H113 120.0 . . ?
C114 C113 H113 120.0 . . ?
C113 C114 C109 121.72(14) . . ?
C113 C114 H114 119.1 . . ?
C109 C114 H114 119.1 . . ?
C116 C115 C120 117.42(12) . . ?
C116 C115 C80 124.62(12) . . ?
C120 C115 C80 117.91(12) . . ?
C117 C116 C115 121.24(13) . . ?
C117 C116 H116 119.4 . . ?
C115 C116 H116 119.4 . . ?
C118 C117 C116 120.26(14) . . ?
C118 C117 H117 119.9 . . ?
C116 C117 H117 119.9 . . ?
C117 C118 C119 119.60(14) . . ?
C117 C118 H118 120.2 . . ?
C119 C118 H118 120.2 . . ?
C118 C119 C120 119.99(14) . . ?
C118 C119 H119 120.0 . . ?
C120 C119 H119 120.0 . . ?
C119 C120 C115 121.46(14) . . ?
C119 C120 H120 119.3 . . ?
C115 C120 H120 119.3 . . ?
C122 C121 C126 117.98(13) . . ?
C122 C121 C81 119.61(12) . . ?
C126 C121 C81 122.36(13) . . ?
C123 C122 C121 121.34(14) . . ?
C123 C122 H122 119.3 . . ?
C121 C122 H122 119.3 . . ?
C124 C123 C122 119.70(16) . . ?
C124 C123 H123 120.1 . . ?
C122 C123 H123 120.1 . . ?
C125 C124 C123 119.55(15) . . ?
C125 C124 H124 120.2 . . ?
C123 C124 H124 120.2 . . ?
C124 C125 C126 120.70(16) . . ?
C124 C125 H125 119.6 . . ?
C126 C125 H125 119.6 . . ?
C125 C126 C121 120.68(15) . . ?
C125 C126 H126 119.7 . . ?
C121 C126 H126 119.7 . . ?
C128 C127 C132 117.96(13) . . ?
C128 C127 C82 120.54(13) . . ?
C132 C127 C82 121.50(12) . . ?
C127 C128 C129 121.02(16) . . ?
C127 C128 H128 119.5 . . ?
C129 C128 H128 119.5 . . ?
C130 C129 C128 120.25(17) . . ?
C130 C129 H129 119.9 . . ?
C128 C129 H129 119.9 . . ?
C129 C130 C131 119.72(15) . . ?
C129 C130 H130 120.1 . . ?
C131 C130 H130 120.1 . . ?
C130 C131 C132 120.13(16) . . ?
C130 C131 H131 119.9 . . ?
C132 C131 H131 119.9 . . ?
C127 C132 C131 120.87(16) . . ?
C127 C132 H132 119.6 . . ?
C131 C132 H132 119.6 . . ?
C134 C133 C138 118.14(14) . . ?
C134 C133 C83 119.47(13) . . ?
C138 C133 C83 122.39(13) . . ?
C133 C134 C135 120.86(17) . . ?
C133 C134 H134 119.6 . . ?
C135 C134 H134 119.6 . . ?
C136 C135 C134 120.31(18) . . ?
C136 C135 H135 119.8 . . ?
C134 C135 H135 119.8 . . ?
C135 C136 C137 119.64(16) . . ?
C135 C136 H136 120.2 . . ?
C137 C136 H136 120.2 . . ?
C136 C137 C138 120.47(18) . . ?
C136 C137 H137 119.8 . . ?
C138 C137 H137 119.8 . . ?
C133 C138 C137 120.58(17) . . ?
C133 C138 H138 119.7 . . ?
C137 C138 H138 119.7 . . ?
C140 C139 C144 117.39(13) . . ?
C140 C139 C84 124.04(12) . . ?
C144 C139 C84 118.47(12) . . ?
C139 C140 C141 121.11(14) . . ?
C139 C140 H140 119.4 . . ?
C141 C140 H140 119.4 . . ?
C142 C141 C140 120.45(15) . . ?
C142 C141 H141 119.8 . . ?
C140 C141 H141 119.8 . . ?
C141 C142 C143 119.55(15) . . ?
C141 C142 H142 120.2 . . ?
C143 C142 H142 120.2 . . ?
C142 C143 C144 120.26(15) . . ?
C142 C143 H143 119.9 . . ?
C144 C143 H143 119.9 . . ?
C143 C144 C139 121.21(14) . . ?
C143 C144 H144 119.4 . . ?
C139 C144 H144 119.4 . . ?

loop_
_geom_bond_atom_site_label_1
_geom_bond_atom_site_label_2
_geom_bond_distance
_geom_bond_site_symmetry_2
_geom_bond_publ_flag
C1 C6 1.4113(17) . ?
C1 C2 1.4128(17) . ?
C1 C7 1.5103(17) . ?
C2 C3 1.4047(17) . ?
C2 C13 1.5074(17) . ?
C3 C4 1.4026(18) . ?
C3 C19 1.4963(18) . ?
C4 C5 1.4017(17) . ?
C4 C25 1.5008(18) . ?
C5 C6 1.4107(17) . ?
C5 C31 1.4969(18) . ?
C6 C37 1.4998(17) . ?
C7 C12 1.4071(17) . ?
C7 C8 1.4136(18) . ?
C8 C9 1.4150(17) . ?
C8 C43 1.5000(18) . ?
C9 C10 1.4027(18) . ?
C9 C49 1.4991(18) . ?
C10 C11 1.4025(18) . ?
C10 C55 1.4976(17) . ?
C11 C12 1.4059(17) . ?
C11 C61 1.4985(18) . ?
C12 C67 1.4973(18) . ?
C13 C18 1.3917(19) . ?
C13 C14 1.3919(19) . ?
C14 C15 1.3854(19) . ?
C14 H14 0.9500 . ?
C15 C16 1.379(2) . ?
C15 H15 0.9500 . ?
C16 C17 1.381(2) . ?
C16 H16 0.9500 . ?
C17 C18 1.387(2) . ?
C17 H17 0.9500 . ?
C18 H18 0.9500 . ?
C19 C24 1.385(2) . ?
C19 C20 1.385(2) . ?
C20 C21 1.390(2) . ?
C20 H20 0.9500 . ?
C21 C22 1.363(3) . ?
C21 H21 0.9500 . ?
C22 C23 1.372(3) . ?
C22 H22 0.9500 . ?
C23 C24 1.390(2) . ?
C23 H23 0.9500 . ?
C24 H24 0.9500 . ?
C25 C26 1.370(2) . ?
C25 C30 1.376(2) . ?
C26 C27 1.386(2) . ?
C26 H26 0.9500 . ?
C27 C28 1.363(3) . ?
C27 H27 0.9500 . ?
C28 C29 1.360(3) . ?
C28 H28 0.9500 . ?
C29 C30 1.387(2) . ?
C29 H29 0.9500 . ?
C30 H30 0.9500 . ?
C31 C32 1.380(2) . ?
C31 C36 1.385(2) . ?
C32 C33 1.388(2) . ?
C32 H32 0.9500 . ?
C33 C34 1.373(3) . ?
C33 H33 0.9500 . ?
C34 C35 1.362(3) . ?
C34 H34 0.9500 . ?
C35 C36 1.382(2) . ?
C35 H35 0.9500 . ?
C36 H36 0.9500 . ?
C37 C38 1.3812(19) . ?
C37 C42 1.3979(19) . ?
C38 C39 1.3931(19) . ?
C38 H38 0.9500 . ?
C39 C40 1.373(2) . ?
C39 H39 0.9500 . ?
C40 C41 1.375(2) . ?
C40 H40 0.9500 . ?
C41 C42 1.381(2) . ?
C41 H41 0.9500 . ?
C42 H42 0.9500 . ?
C43 C44 1.3918(18) . ?
C43 C48 1.4022(18) . ?
C44 C45 1.3880(19) . ?
C44 H44 0.9500 . ?
C45 C46 1.378(2) . ?
C45 H45 0.9500 . ?
C46 C47 1.381(2) . ?
C46 H46 0.9500 . ?
C47 C48 1.3819(19) . ?
C47 H47 0.9500 . ?
C48 H48 0.9500 . ?
C49 C50 1.386(2) . ?
C49 C54 1.393(2) . ?
C50 C51 1.387(2) . ?
C50 H50 0.9500 . ?
C51 C52 1.378(2) . ?
C51 H51 0.9500 . ?
C52 C53 1.376(2) . ?
C52 H52 0.9500 . ?
C53 C54 1.387(2) . ?
C53 H53 0.9500 . ?
C54 H54 0.9500 . ?
C55 C60 1.3871(19) . ?
C55 C56 1.3888(19) . ?
C56 C57 1.385(2) . ?
C56 H56 0.9500 . ?
C57 C58 1.371(2) . ?
C57 H57 0.9500 . ?
C58 C59 1.378(2) . ?
C58 H58 0.9500 . ?
C59 C60 1.394(2) . ?
C59 H59 0.9500 . ?
C60 H60 0.9500 . ?
C61 C66 1.3890(19) . ?
C61 C62 1.3907(19) . ?
C62 C63 1.389(2) . ?
C62 H62 0.9500 . ?
C63 C64 1.374(2) . ?
C63 H63 0.9500 . ?
C64 C65 1.379(2) . ?
C64 H64 0.9500 . ?
C65 C66 1.387(2) . ?
C65 H65 0.9500 . ?
C66 H66 0.9500 . ?
C67 C72 1.3860(19) . ?
C67 C68 1.3938(19) . ?
C68 C69 1.388(2) . ?
C68 H68 0.9500 . ?
C69 C70 1.381(2) . ?
C69 H69 0.9500 . ?
C70 C71 1.377(2) . ?
C70 H70 0.9500 . ?
C71 C72 1.383(2) . ?
C71 H71 0.9500 . ?
C72 H72 0.9500 . ?
C73 C74 1.4027(17) . ?
C73 C78 1.4153(17) . ?
C73 C79 1.5108(17) . ?
C74 C75 1.4097(17) . ?
C74 C85 1.4966(17) . ?
C75 C76 1.4044(17) . ?
C75 C91 1.4967(17) . ?
C76 C77 1.4067(17) . ?
C76 C97 1.4979(17) . ?
C77 C78 1.4104(17) . ?
C77 C103 1.4994(17) . ?
C78 C109 1.5032(17) . ?
C79 C84 1.4079(18) . ?
C79 C80 1.4111(18) . ?
C80 C81 1.4124(17) . ?
C80 C115 1.4988(18) . ?
C81 C82 1.4035(18) . ?
C81 C121 1.4955(18) . ?
C82 C83 1.4009(18) . ?
C82 C127 1.4988(18) . ?
C83 C84 1.4087(17) . ?
C83 C133 1.5002(18) . ?
C84 C139 1.4996(18) . ?
C85 C86 1.3853(19) . ?
C85 C90 1.3886(19) . ?
C86 C87 1.392(2) . ?
C86 H86 0.9500 . ?
C87 C88 1.377(2) . ?
C87 H87 0.9500 . ?
C88 C89 1.372(2) . ?
C88 H88 0.9500 . ?
C89 C90 1.3839(19) . ?
C89 H89 0.9500 . ?
C90 H90 0.9500 . ?
C91 C96 1.3875(18) . ?
C91 C92 1.3905(18) . ?
C92 C93 1.3865(19) . ?
C92 H92 0.9500 . ?
C93 C94 1.376(2) . ?
C93 H93 0.9500 . ?
C94 C95 1.380(2) . ?
C94 H94 0.9500 . ?
C95 C96 1.3844(19) . ?
C95 H95 0.9500 . ?
C96 H96 0.9500 . ?
C97 C102 1.3901(19) . ?
C97 C98 1.391(2) . ?
C98 C99 1.386(2) . ?
C98 H98 0.9500 . ?
C99 C100 1.382(3) . ?
C99 H99 0.9500 . ?
C100 C101 1.370(3) . ?
C100 H100 0.9500 . ?
C101 C102 1.389(2) . ?
C101 H101 0.9500 . ?
C102 H102 0.9500 . ?
C103 C108 1.3885(19) . ?
C103 C104 1.3901(19) . ?
C104 C105 1.385(2) . ?
C104 H104 0.9500 . ?
C105 C106 1.379(2) . ?
C105 H105 0.9500 . ?
C106 C107 1.375(2) . ?
C106 H106 0.9500 . ?
C107 C108 1.388(2) . ?
C107 H107 0.9500 . ?
C108 H108 0.9500 . ?
C109 C110 1.3918(19) . ?
C109 C114 1.4005(19) . ?
C110 C111 1.386(2) . ?
C110 H110 0.9500 . ?
C111 C112 1.380(3) . ?
C111 H111 0.9500 . ?
C112 C113 1.379(2) . ?
C112 H112 0.9500 . ?
C113 C114 1.379(2) . ?
C113 H113 0.9500 . ?
C114 H114 0.9500 . ?
C115 C116 1.3922(19) . ?
C115 C120 1.3971(18) . ?
C116 C117 1.388(2) . ?
C116 H116 0.9500 . ?
C117 C118 1.379(2) . ?
C117 H117 0.9500 . ?
C118 C119 1.382(2) . ?
C118 H118 0.9500 . ?
C119 C120 1.385(2) . ?
C119 H119 0.9500 . ?
C120 H120 0.9500 . ?
C121 C122 1.389(2) . ?
C121 C126 1.390(2) . ?
C122 C123 1.386(2) . ?
C122 H122 0.9500 . ?
C123 C124 1.383(2) . ?
C123 H123 0.9500 . ?
C124 C125 1.374(3) . ?
C124 H124 0.9500 . ?
C125 C126 1.383(2) . ?
C125 H125 0.9500 . ?
C126 H126 0.9500 . ?
C127 C128 1.371(2) . ?
C127 C132 1.378(2) . ?
C128 C129 1.390(2) . ?
C128 H128 0.9500 . ?
C129 C130 1.359(3) . ?
C129 H129 0.9500 . ?
C130 C131 1.362(3) . ?
C130 H130 0.9500 . ?
C131 C132 1.390(2) . ?
C131 H131 0.9500 . ?
C132 H132 0.9500 . ?
C133 C134 1.380(2) . ?
C133 C138 1.385(2) . ?
C134 C135 1.391(2) . ?
C134 H134 0.9500 . ?
C135 C136 1.364(3) . ?
C135 H135 0.9500 . ?
C136 C137 1.367(3) . ?
C136 H136 0.9500 . ?
C137 C138 1.389(2) . ?
C137 H137 0.9500 . ?
C138 H138 0.9500 . ?
C139 C140 1.3823(19) . ?
C139 C144 1.3929(19) . ?
C140 C141 1.386(2) . ?
C140 H140 0.9500 . ?
C141 C142 1.367(2) . ?
C141 H141 0.9500 . ?
C142 C143 1.369(2) . ?
C142 H142 0.9500 . ?
C143 C144 1.381(2) . ?
C143 H143 0.9500 . ?
C144 H144 0.9500 . ?

loop_
_geom_torsion_atom_site_label_1
_geom_torsion_atom_site_label_2
_geom_torsion_atom_site_label_3
_geom_torsion_atom_site_label_4
_geom_torsion
_geom_torsion_site_symmetry_1
_geom_torsion_site_symmetry_2
_geom_torsion_site_symmetry_3
_geom_torsion_site_symmetry_4
_geom_torsion_publ_flag
C6 C1 C2 C3 -4.59(18) . . . . ?
C7 C1 C2 C3 175.23(11) . . . . ?
C6 C1 C2 C13 175.26(11) . . . . ?
C7 C1 C2 C13 -4.92(17) . . . . ?
C1 C2 C3 C4 1.43(19) . . . . ?
C13 C2 C3 C4 -178.43(11) . . . . ?
C1 C2 C3 C19 -176.63(12) . . . . ?
C13 C2 C3 C19 3.52(18) . . . . ?
C2 C3 C4 C5 2.73(19) . . . . ?
C19 C3 C4 C5 -179.23(12) . . . . ?
C2 C3 C4 C25 -172.19(12) . . . . ?
C19 C3 C4 C25 5.85(19) . . . . ?
C3 C4 C5 C6 -3.71(19) . . . . ?
C25 C4 C5 C6 171.23(12) . . . . ?
C3 C4 C5 C31 177.88(12) . . . . ?
C25 C4 C5 C31 -7.17(18) . . . . ?
C4 C5 C6 C1 0.52(19) . . . . ?
C31 C5 C6 C1 178.91(11) . . . . ?
C4 C5 C6 C37 -179.63(11) . . . . ?
C31 C5 C6 C37 -1.24(18) . . . . ?
C2 C1 C6 C5 3.60(18) . . . . ?
C7 C1 C6 C5 -176.20(11) . . . . ?
C2 C1 C6 C37 -176.24(12) . . . . ?
C7 C1 C6 C37 3.96(19) . . . . ?
C6 C1 C7 C12 -102.14(14) . . . . ?
C2 C1 C7 C12 78.05(14) . . . . ?
C6 C1 C7 C8 89.09(15) . . . . ?
C2 C1 C7 C8 -90.73(14) . . . . ?
C12 C7 C8 C9 -5.76(17) . . . . ?
C1 C7 C8 C9 162.86(11) . . . . ?
C12 C7 C8 C43 173.46(11) . . . . ?
C1 C7 C8 C43 -17.92(17) . . . . ?
C7 C8 C9 C10 4.30(18) . . . . ?
C43 C8 C9 C10 -174.96(11) . . . . ?
C7 C8 C9 C49 -169.29(11) . . . . ?
C43 C8 C9 C49 11.45(17) . . . . ?
C8 C9 C10 C11 0.55(18) . . . . ?
C49 C9 C10 C11 174.28(11) . . . . ?
C8 C9 C10 C55 -177.12(11) . . . . ?
C49 C9 C10 C55 -3.39(18) . . . . ?
C9 C10 C11 C12 -3.96(18) . . . . ?
C55 C10 C11 C12 173.75(11) . . . . ?
C9 C10 C11 C61 178.11(11) . . . . ?
C55 C10 C11 C61 -4.18(18) . . . . ?
C10 C11 C12 C7 2.48(18) . . . . ?
C61 C11 C12 C7 -179.60(11) . . . . ?
C10 C11 C12 C67 -177.39(11) . . . . ?
C61 C11 C12 C67 0.53(17) . . . . ?
C8 C7 C12 C11 2.40(18) . . . . ?
C1 C7 C12 C11 -166.41(11) . . . . ?
C8 C7 C12 C67 -177.72(11) . . . . ?
C1 C7 C12 C67 13.46(17) . . . . ?
C3 C2 C13 C18 65.56(16) . . . . ?
C1 C2 C13 C18 -114.29(14) . . . . ?
C3 C2 C13 C14 -112.74(14) . . . . ?
C1 C2 C13 C14 67.41(17) . . . . ?
C18 C13 C14 C15 1.0(2) . . . . ?
C2 C13 C14 C15 179.36(12) . . . . ?
C13 C14 C15 C16 -0.1(2) . . . . ?
C14 C15 C16 C17 -0.9(2) . . . . ?
C15 C16 C17 C18 1.0(2) . . . . ?
C16 C17 C18 C13 0.0(2) . . . . ?
C14 C13 C18 C17 -1.0(2) . . . . ?
C2 C13 C18 C17 -179.37(13) . . . . ?
C4 C3 C19 C24 78.15(18) . . . . ?
C2 C3 C19 C24 -103.80(16) . . . . ?
C4 C3 C19 C20 -104.60(15) . . . . ?
C2 C3 C19 C20 73.45(17) . . . . ?
C24 C19 C20 C21 0.3(2) . . . . ?
C3 C19 C20 C21 -176.99(13) . . . . ?
C19 C20 C21 C22 1.3(2) . . . . ?
C20 C21 C22 C23 -1.5(3) . . . . ?
C21 C22 C23 C24 0.1(3) . . . . ?
C20 C19 C24 C23 -1.7(2) . . . . ?
C3 C19 C24 C23 175.63(16) . . . . ?
C22 C23 C24 C19 1.5(3) . . . . ?
C5 C4 C25 C26 -86.84(17) . . . . ?
C3 C4 C25 C26 88.08(17) . . . . ?
C5 C4 C25 C30 91.05(19) . . . . ?
C3 C4 C25 C30 -94.04(19) . . . . ?
C30 C25 C26 C27 1.0(3) . . . . ?
C4 C25 C26 C27 179.02(16) . . . . ?
C25 C26 C27 C28 -0.3(3) . . . . ?
C26 C27 C28 C29 -0.2(3) . . . . ?
C27 C28 C29 C30 0.0(3) . . . . ?
C26 C25 C30 C29 -1.2(3) . . . . ?
C4 C25 C30 C29 -179.14(18) . . . . ?
C28 C29 C30 C25 0.7(4) . . . . ?
C4 C5 C31 C32 103.97(15) . . . . ?
C6 C5 C31 C32 -74.44(17) . . . . ?
C4 C5 C31 C36 -75.57(18) . . . . ?
C6 C5 C31 C36 106.01(16) . . . . ?
C36 C31 C32 C33 -1.5(2) . . . . ?
C5 C31 C32 C33 178.99(13) . . . . ?
C31 C32 C33 C34 0.6(2) . . . . ?
C32 C33 C34 C35 0.5(3) . . . . ?
C33 C34 C35 C36 -0.6(3) . . . . ?
C34 C35 C36 C31 -0.3(3) . . . . ?
C32 C31 C36 C35 1.3(3) . . . . ?
C5 C31 C36 C35 -179.16(17) . . . . ?
C5 C6 C37 C38 111.25(14) . . . . ?
C1 C6 C37 C38 -68.90(17) . . . . ?
C5 C6 C37 C42 -64.37(17) . . . . ?
C1 C6 C37 C42 115.47(14) . . . . ?
C42 C37 C38 C39 -0.8(2) . . . . ?
C6 C37 C38 C39 -176.57(13) . . . . ?
C37 C38 C39 C40 0.7(2) . . . . ?
C38 C39 C40 C41 -0.4(2) . . . . ?
C39 C40 C41 C42 0.3(2) . . . . ?
C40 C41 C42 C37 -0.5(2) . . . . ?
C38 C37 C42 C41 0.7(2) . . . . ?
C6 C37 C42 C41 176.51(13) . . . . ?
C7 C8 C43 C44 50.98(18) . . . . ?
C9 C8 C43 C44 -129.79(13) . . . . ?
C7 C8 C43 C48 -128.72(13) . . . . ?
C9 C8 C43 C48 50.50(16) . . . . ?
C48 C43 C44 C45 -0.96(19) . . . . ?
C8 C43 C44 C45 179.33(12) . . . . ?
C43 C44 C45 C46 0.4(2) . . . . ?
C44 C45 C46 C47 0.3(2) . . . . ?
C45 C46 C47 C48 -0.4(2) . . . . ?
C46 C47 C48 C43 -0.1(2) . . . . ?
C44 C43 C48 C47 0.8(2) . . . . ?
C8 C43 C48 C47 -179.46(13) . . . . ?
C10 C9 C49 C50 -112.28(14) . . . . ?
C8 C9 C49 C50 61.43(17) . . . . ?
C10 C9 C49 C54 65.67(17) . . . . ?
C8 C9 C49 C54 -120.63(14) . . . . ?
C54 C49 C50 C51 -0.7(2) . . . . ?
C9 C49 C50 C51 177.36(13) . . . . ?
C49 C50 C51 C52 0.5(2) . . . . ?
C50 C51 C52 C53 0.2(2) . . . . ?
C51 C52 C53 C54 -0.6(2) . . . . ?
C52 C53 C54 C49 0.3(2) . . . . ?
C50 C49 C54 C53 0.3(2) . . . . ?
C9 C49 C54 C53 -177.70(13) . . . . ?
C11 C10 C55 C60 73.93(16) . . . . ?
C9 C10 C55 C60 -108.37(15) . . . . ?
C11 C10 C55 C56 -104.20(15) . . . . ?
C9 C10 C55 C56 73.50(17) . . . . ?
C60 C55 C56 C57 -1.0(2) . . . . ?
C10 C55 C56 C57 177.17(13) . . . . ?
C55 C56 C57 C58 0.9(2) . . . . ?
C56 C57 C58 C59 0.3(2) . . . . ?
C57 C58 C59 C60 -1.4(2) . . . . ?
C56 C55 C60 C59 0.0(2) . . . . ?
C10 C55 C60 C59 -178.19(12) . . . . ?
C58 C59 C60 C55 1.2(2) . . . . ?
C10 C11 C61 C66 -113.48(14) . . . . ?
C12 C11 C61 C66 68.60(17) . . . . ?
C10 C11 C61 C62 66.66(17) . . . . ?
C12 C11 C61 C62 -111.26(14) . . . . ?
C66 C61 C62 C63 -0.4(2) . . . . ?
C11 C61 C62 C63 179.49(12) . . . . ?
C61 C62 C63 C64 -0.6(2) . . . . ?
C62 C63 C64 C65 1.0(2) . . . . ?
C63 C64 C65 C66 -0.4(2) . . . . ?
C64 C65 C66 C61 -0.6(2) . . . . ?
C62 C61 C66 C65 0.9(2) . . . . ?
C11 C61 C66 C65 -178.94(13) . . . . ?
C11 C12 C67 C72 -116.57(14) . . . . ?
C7 C12 C67 C72 63.55(16) . . . . ?
C11 C12 C67 C68 60.97(17) . . . . ?
C7 C12 C67 C68 -118.91(14) . . . . ?
C72 C67 C68 C69 -2.3(2) . . . . ?
C12 C67 C68 C69 -179.83(12) . . . . ?
C67 C68 C69 C70 1.0(2) . . . . ?
C68 C69 C70 C71 0.9(2) . . . . ?
C69 C70 C71 C72 -1.5(2) . . . . ?
C70 C71 C72 C67 0.3(2) . . . . ?
C68 C67 C72 C71 1.6(2) . . . . ?
C12 C67 C72 C71 179.27(13) . . . . ?
C78 C73 C74 C75 -0.64(18) . . . . ?
C79 C73 C74 C75 173.70(11) . . . . ?
C78 C73 C74 C85 -177.56(11) . . . . ?
C79 C73 C74 C85 -3.21(18) . . . . ?
C73 C74 C75 C76 -1.79(18) . . . . ?
C85 C74 C75 C76 175.21(11) . . . . ?
C73 C74 C75 C91 178.08(11) . . . . ?
C85 C74 C75 C91 -4.92(17) . . . . ?
C74 C75 C76 C77 2.41(18) . . . . ?
C91 C75 C76 C77 -177.46(11) . . . . ?
C74 C75 C76 C97 -175.97(11) . . . . ?
C91 C75 C76 C97 4.16(18) . . . . ?
C75 C76 C77 C78 -0.61(18) . . . . ?
C97 C76 C77 C78 177.74(12) . . . . ?
C75 C76 C77 C103 179.35(11) . . . . ?
C97 C76 C77 C103 -2.30(18) . . . . ?
C76 C77 C78 C73 -1.81(18) . . . . ?
C103 C77 C78 C73 178.23(11) . . . . ?
C76 C77 C78 C109 178.07(11) . . . . ?
C103 C77 C78 C109 -1.89(18) . . . . ?
C74 C73 C78 C77 2.43(18) . . . . ?
C79 C73 C78 C77 -171.96(11) . . . . ?
C74 C73 C78 C109 -177.45(11) . . . . ?
C79 C73 C78 C109 8.16(18) . . . . ?
C74 C73 C79 C84 103.34(14) . . . . ?
C78 C73 C79 C84 -82.31(15) . . . . ?
C74 C73 C79 C80 -80.87(15) . . . . ?
C78 C73 C79 C80 93.49(14) . . . . ?
C84 C79 C80 C81 7.45(17) . . . . ?
C73 C79 C80 C81 -168.43(11) . . . . ?
C84 C79 C80 C115 -170.98(11) . . . . ?
C73 C79 C80 C115 13.13(17) . . . . ?
C79 C80 C81 C82 -3.26(18) . . . . ?
C115 C80 C81 C82 175.26(11) . . . . ?
C79 C80 C81 C121 169.60(11) . . . . ?
C115 C80 C81 C121 -11.88(17) . . . . ?
C80 C81 C82 C83 -2.07(18) . . . . ?
C121 C81 C82 C83 -175.02(11) . . . . ?
C80 C81 C82 C127 175.14(11) . . . . ?
C121 C81 C82 C127 2.19(18) . . . . ?
C81 C82 C83 C84 3.20(18) . . . . ?
C127 C82 C83 C84 -174.03(11) . . . . ?
C81 C82 C83 C133 177.91(12) . . . . ?
C127 C82 C83 C133 0.68(18) . . . . ?
C80 C79 C84 C83 -6.35(18) . . . . ?
C73 C79 C84 C83 169.37(11) . . . . ?
C80 C79 C84 C139 169.80(11) . . . . ?
C73 C79 C84 C139 -14.47(18) . . . . ?
C82 C83 C84 C79 1.02(18) . . . . ?
C133 C83 C84 C79 -173.63(11) . . . . ?
C82 C83 C84 C139 -175.37(11) . . . . ?
C133 C83 C84 C139 9.98(17) . . . . ?
C73 C74 C85 C86 -70.58(17) . . . . ?
C75 C74 C85 C86 112.45(14) . . . . ?
C73 C74 C85 C90 112.81(14) . . . . ?
C75 C74 C85 C90 -64.17(16) . . . . ?
C90 C85 C86 C87 -0.4(2) . . . . ?
C74 C85 C86 C87 -177.03(13) . . . . ?
C85 C86 C87 C88 0.7(2) . . . . ?
C86 C87 C88 C89 -0.6(2) . . . . ?
C87 C88 C89 C90 0.2(2) . . . . ?
C88 C89 C90 C85 0.1(2) . . . . ?
C86 C85 C90 C89 -0.1(2) . . . . ?
C74 C85 C90 C89 176.66(13) . . . . ?
C76 C75 C91 C96 116.77(14) . . . . ?
C74 C75 C91 C96 -63.10(16) . . . . ?
C76 C75 C91 C92 -62.20(16) . . . . ?
C74 C75 C91 C92 117.93(14) . . . . ?
C96 C91 C92 C93 -0.05(19) . . . . ?
C75 C91 C92 C93 178.93(12) . . . . ?
C91 C92 C93 C94 1.1(2) . . . . ?
C92 C93 C94 C95 -1.1(2) . . . . ?
C93 C94 C95 C96 0.1(2) . . . . ?
C94 C95 C96 C91 1.0(2) . . . . ?
C92 C91 C96 C95 -1.00(19) . . . . ?
C75 C91 C96 C95 180.00(12) . . . . ?
C75 C76 C97 C102 -65.65(17) . . . . ?
C77 C76 C97 C102 115.99(14) . . . . ?
C75 C76 C97 C98 110.95(14) . . . . ?
C77 C76 C97 C98 -67.41(17) . . . . ?
C102 C97 C98 C99 0.9(2) . . . . ?
C76 C97 C98 C99 -175.75(14) . . . . ?
C97 C98 C99 C100 -1.1(3) . . . . ?
C98 C99 C100 C101 0.2(3) . . . . ?
C99 C100 C101 C102 0.9(3) . . . . ?
C100 C101 C102 C97 -1.1(2) . . . . ?
C98 C97 C102 C101 0.1(2) . . . . ?
C76 C97 C102 C101 176.79(13) . . . . ?
C76 C77 C103 C108 -65.09(17) . . . . ?
C78 C77 C103 C108 114.88(14) . . . . ?
C76 C77 C103 C104 117.22(14) . . . . ?
C78 C77 C103 C104 -62.82(17) . . . . ?
C108 C103 C104 C105 -1.1(2) . . . . ?
C77 C103 C104 C105 176.60(12) . . . . ?
C103 C104 C105 C106 -0.4(2) . . . . ?
C104 C105 C106 C107 1.4(2) . . . . ?
C105 C106 C107 C108 -0.8(2) . . . . ?
C106 C107 C108 C103 -0.8(2) . . . . ?
C104 C103 C108 C107 1.7(2) . . . . ?
C77 C103 C108 C107 -176.03(13) . . . . ?
C77 C78 C109 C110 125.07(14) . . . . ?
C73 C78 C109 C110 -55.06(18) . . . . ?
C77 C78 C109 C114 -55.22(17) . . . . ?
C73 C78 C109 C114 124.66(14) . . . . ?
C114 C109 C110 C111 -1.5(2) . . . . ?
C78 C109 C110 C111 178.24(14) . . . . ?
C109 C110 C111 C112 0.3(2) . . . . ?
C110 C111 C112 C113 1.0(3) . . . . ?
C111 C112 C113 C114 -0.9(3) . . . . ?
C112 C113 C114 C109 -0.3(2) . . . . ?
C110 C109 C114 C113 1.5(2) . . . . ?
C78 C109 C114 C113 -178.21(13) . . . . ?
C79 C80 C115 C116 -60.91(18) . . . . ?
C81 C80 C115 C116 120.63(14) . . . . ?
C79 C80 C115 C120 121.84(14) . . . . ?
C81 C80 C115 C120 -56.63(16) . . . . ?
C120 C115 C116 C117 1.4(2) . . . . ?
C80 C115 C116 C117 -175.90(13) . . . . ?
C115 C116 C117 C118 -0.6(2) . . . . ?
C116 C117 C118 C119 -0.7(2) . . . . ?
C117 C118 C119 C120 1.1(2) . . . . ?
C118 C119 C120 C115 -0.3(2) . . . . ?
C116 C115 C120 C119 -0.9(2) . . . . ?
C80 C115 C120 C119 176.53(13) . . . . ?
C82 C81 C121 C122 107.54(15) . . . . ?
C80 C81 C121 C122 -65.40(17) . . . . ?
C82 C81 C121 C126 -69.79(17) . . . . ?
C80 C81 C121 C126 117.27(15) . . . . ?
C126 C121 C122 C123 1.9(2) . . . . ?
C81 C121 C122 C123 -175.55(13) . . . . ?
C121 C122 C123 C124 -0.6(2) . . . . ?
C122 C123 C124 C125 -1.1(2) . . . . ?
C123 C124 C125 C126 1.5(3) . . . . ?
C124 C125 C126 C121 -0.2(2) . . . . ?
C122 C121 C126 C125 -1.5(2) . . . . ?
C81 C121 C126 C125 175.85(14) . . . . ?
C83 C82 C127 C128 96.33(17) . . . . ?
C81 C82 C127 C128 -80.88(18) . . . . ?
C83 C82 C127 C132 -83.23(17) . . . . ?
C81 C82 C127 C132 99.56(17) . . . . ?
C132 C127 C128 C129 -2.1(3) . . . . ?
C82 C127 C128 C129 178.28(16) . . . . ?
C127 C128 C129 C130 1.2(3) . . . . ?
C128 C129 C130 C131 -0.8(3) . . . . ?
C129 C130 C131 C132 1.4(3) . . . . ?
C128 C127 C132 C131 2.7(2) . . . . ?
C82 C127 C132 C131 -177.70(15) . . . . ?
C130 C131 C132 C127 -2.4(3) . . . . ?
C82 C83 C133 C134 -95.60(16) . . . . ?
C84 C83 C133 C134 79.10(17) . . . . ?
C82 C83 C133 C138 83.45(17) . . . . ?
C84 C83 C133 C138 -101.85(16) . . . . ?
C138 C133 C134 C135 -0.7(2) . . . . ?
C83 C133 C134 C135 178.43(15) . . . . ?
C133 C134 C135 C136 0.8(3) . . . . ?
C134 C135 C136 C137 -0.1(3) . . . . ?
C135 C136 C137 C138 -0.8(3) . . . . ?
C134 C133 C138 C137 -0.2(2) . . . . ?
C83 C133 C138 C137 -179.28(14) . . . . ?
C136 C137 C138 C133 1.0(3) . . . . ?
C79 C84 C139 C140 76.19(18) . . . . ?
C83 C84 C139 C140 -107.55(15) . . . . ?
C79 C84 C139 C144 -107.70(15) . . . . ?
C83 C84 C139 C144 68.57(16) . . . . ?
C144 C139 C140 C141 1.8(2) . . . . ?
C84 C139 C140 C141 178.00(14) . . . . ?
C139 C140 C141 C142 -0.7(3) . . . . ?
C140 C141 C142 C143 -0.6(3) . . . . ?
C141 C142 C143 C144 0.7(2) . . . . ?
C142 C143 C144 C139 0.4(2) . . . . ?
C140 C139 C144 C143 -1.7(2) . . . . ?
C84 C139 C144 C143 -178.08(13) . . . . ?
